data_1567207
loop_
_publ_author_name
'Keener, Megan'
'Fadaei-Tirani, Farzaneh'
'Scopelliti, Rosario'
'Zivkovic, Ivica'
'Mazzanti, Marinella'

_publ_section_title
;
 Nitrogen activation and cleavage by a multimetallic uranium complex.
;
_journal_issue 27
_journal_name_full 'Chemical science'
_journal_page_first 8025
_journal_page_last 8035
_journal_paper_doi 10.1039/d2sc02997a
_journal_volume 13
_journal_year 2022
_chemical_formula_moiety 'C66 H162 K6 N6 O16 Si10 U2'
_chemical_formula_sum 'C66 H162 K6 N6 O16 Si10 U2'
_chemical_formula_weight 2287.57
_space_group_crystal_system monoclinic
_space_group_IT_number 14
_space_group_name_Hall '-P 2yn'
_space_group_name_H-M_alt 'P 1 21/n 1'
_atom_sites_solution_hydrogens geom
_atom_sites_solution_primary dual
_atom_sites_solution_secondary difmap
_audit_creation_date 2022-03-17
_audit_creation_method
;
Olex2 1.5
(compiled 2021.12.09 svn.r5202d8cf for OlexSys, GUI svn.r6439)
;
_audit_update_record
;
2022-05-24 deposited with the CCDC.	2022-06-22 downloaded from the CCDC.
;
_cell_angle_alpha 90
_cell_angle_beta 99.035(4)
_cell_angle_gamma 90
_cell_formula_units_Z 4
_cell_length_a 15.1020(6)
_cell_length_b 29.9340(16)
_cell_length_c 27.0037(8)
_cell_measurement_reflns_used 8043
_cell_measurement_temperature 139.99(10)
_cell_measurement_theta_max 71.0610
_cell_measurement_theta_min 3.1010
_cell_volume 12055.9(9)
_computing_cell_refinement 'CrysAlisPro 1.171.41.121a (Rigaku OD, 2021)'
_computing_data_collection 'CrysAlisPro 1.171.41.121a (Rigaku OD, 2021)'
_computing_data_reduction 'CrysAlisPro 1.171.41.121a (Rigaku OD, 2021)'
_computing_molecular_graphics 'Olex2 1.5 (Dolomanov et al., 2009)'
_computing_publication_material 'Olex2 1.5 (Dolomanov et al., 2009)'
_computing_structure_refinement 'SHELXL 2018/3 (Sheldrick, 2015)'
_computing_structure_solution 'SHELXT  (Sheldrick, 2015)'
_diffrn_ambient_environment N~2~
_diffrn_ambient_temperature 139.99(10)
_diffrn_detector 'CCD plate'
_diffrn_detector_area_resol_mean 10.2665
_diffrn_detector_type Atlas
_diffrn_measured_fraction_theta_full 0.997
_diffrn_measured_fraction_theta_max 0.964
_diffrn_measurement_details
;
List of Runs (angles in degrees, time in seconds):

  # Type    Start    End  Width  t~exp~   \w     \q     \k     \f   Frames
#--------------------------------------------------------------------------
  1  \w   -115.00 -17.00   1.00   10.00    --  -43.01 -47.00 -31.00   98
  2  \w     -9.00  30.00   1.00   10.00    --  -43.01  47.00 117.00   39
  3  \w    -50.00 -10.00   1.00   10.00    --  -43.01  47.00 117.00   40
  4  \w     59.00 102.00   1.00   10.00    --   43.01  47.00 117.00   43
  5  \w     81.00 176.00   1.00   40.00    --  103.49  47.00 117.00   95
  6  \w     37.00  65.00   1.00   40.00    --  103.49 -47.00 -31.00   28
  7  \w     62.00  90.00   1.00   10.00    --   43.01-125.00 -90.00   28
  8  \w     28.00  97.00   1.00   10.00    --   43.01-125.00-180.00   69
  9  \w     -4.00  21.00   1.00   10.00    --   43.01 -47.00 -31.00   25
 10  \w     42.00  73.00   1.00   10.00    --   43.01-125.00-120.00   31
 11  \w     74.00 176.00   1.00   40.00    --  103.49  61.00-150.00  102
 12  \w    148.00 175.00   1.00   40.00    --  103.49 111.00 -30.00   27
 13  \w     68.00 101.00   1.00   40.00    --  103.49-111.00   0.00   33
 14  \w     79.00 106.00   1.00   40.00    --  103.49  45.00  60.00   27
 15  \w     81.00 108.00   1.00   40.00    --  103.49-111.00-180.00   27
 16  \w    126.00 161.00   1.00   40.00    --  103.49  45.00  60.00   35
 17  \w     74.00 162.00   1.00   40.00    --  103.49  61.00 150.00   88
 18  \w    125.00 172.00   1.00   40.00    --  103.49 111.00  30.00   47
;
_diffrn_measurement_device 'four-circle diffractometer'
_diffrn_measurement_device_type 'SuperNova, Dual, Cu at home/near, Atlas'
_diffrn_measurement_method '\w scans'
_diffrn_orient_matrix_type 'CrysAlisPro convention (1999,Acta A55,543-557)'
_diffrn_orient_matrix_UB_11 0.0495900000
_diffrn_orient_matrix_UB_12 0.0217442000
_diffrn_orient_matrix_UB_13 -0.0394775000
_diffrn_orient_matrix_UB_21 0.0685860000
_diffrn_orient_matrix_UB_22 0.0205124000
_diffrn_orient_matrix_UB_23 0.0421765000
_diffrn_orient_matrix_UB_31 0.0592670000
_diffrn_orient_matrix_UB_32 -0.0418810000
_diffrn_orient_matrix_UB_33 0.0001971000
_diffrn_radiation_monochromator mirror
_diffrn_radiation_probe x-ray
_diffrn_radiation_type 'Cu K\a'
_diffrn_radiation_wavelength 1.54184
_diffrn_reflns_av_R_equivalents 0.1130
_diffrn_reflns_av_unetI/netI 0.1393
_diffrn_reflns_Laue_measured_fraction_full 0.997
_diffrn_reflns_Laue_measured_fraction_max 0.964
_diffrn_reflns_limit_h_max 17
_diffrn_reflns_limit_h_min -18
_diffrn_reflns_limit_k_max 34
_diffrn_reflns_limit_k_min -36
_diffrn_reflns_limit_l_max 23
_diffrn_reflns_limit_l_min -33
_diffrn_reflns_number 63694
_diffrn_reflns_point_group_measured_fraction_full 0.997
_diffrn_reflns_point_group_measured_fraction_max 0.964
_diffrn_reflns_theta_full 67.684
_diffrn_reflns_theta_max 72.764
_diffrn_reflns_theta_min 2.953
_diffrn_source 'micro-focus sealed X-ray tube'
_diffrn_source_type 'SuperNova (Cu) X-ray Source'
_exptl_absorpt_coefficient_mu 10.685
_exptl_absorpt_correction_T_max 0.831
_exptl_absorpt_correction_T_min 0.279
_exptl_absorpt_correction_type gaussian
_exptl_absorpt_process_details
;
CrysAlisPro 1.171.41.121a (Rigaku Oxford Diffraction, 2021)
Numerical absorption correction based on gaussian integration over
a multifaceted crystal model
Empirical absorption correction using spherical harmonics,
implemented in SCALE3 ABSPACK scaling algorithm.
;
_exptl_crystal_colour 'clear pale green'
_exptl_crystal_density_diffrn 1.260
_exptl_crystal_description prism
_exptl_crystal_F_000 4664
_exptl_crystal_size_max 0.25
_exptl_crystal_size_mid 0.082
_exptl_crystal_size_min 0.07
_refine_diff_density_max 1.802
_refine_diff_density_min -1.662
_refine_diff_density_rms 0.141
_refine_ls_extinction_method none
_refine_ls_goodness_of_fit_ref 1.021
_refine_ls_hydrogen_treatment constr
_refine_ls_matrix_type full
_refine_ls_number_parameters 1008
_refine_ls_number_reflns 23143
_refine_ls_number_restraints 1527
_refine_ls_restrained_S_all 1.010
_refine_ls_R_factor_all 0.1567
_refine_ls_R_factor_gt 0.0863
_refine_ls_shift/su_max 0.001
_refine_ls_shift/su_mean 0.000
_refine_ls_structure_factor_coef Fsqd
_refine_ls_weighting_details 'w=1/[\s^2^(Fo^2^)+(0.1006P)^2^] where P=(Fo^2^+2Fc^2^)/3'
_refine_ls_weighting_scheme calc
_refine_ls_wR_factor_gt 0.2043
_refine_ls_wR_factor_ref 0.2436
_reflns_Friedel_coverage 0.000
_reflns_number_gt 11669
_reflns_number_total 23143
_reflns_threshold_expression 'I > 2\s(I)'
_cod_data_source_file d2sc02997a2.cif
_cod_data_source_block mk-522b
_cod_depositor_comments 'Adding full bibliography for 1567201--1567212.cif.'
_cod_original_cell_volume 12055.8(9)
_cod_database_code 1567207
_shelx_shelxl_version_number 2018/3
_chemical_oxdiff_formula 'C100 H200 N20 O20 K6 Si10 U2'
_shelx_space_group_comment
;
The symmetry employed for this shelxl refinement is uniquely defined
by the following loop, which should always be used as a source of
symmetry information in preference to the above space-group names.
They are only intended as comments.
;
_shelx_estimated_absorpt_t_max 0.522
_shelx_estimated_absorpt_t_min 0.175
_olex2_refinement_description
;
1. Fixed Uiso
 At 1.2 times of:
  All C(H,H) groups, All N(H) groups
 At 1.5 times of:
  All C(H,H,H) groups
2. Restrained distances
 C64-C61 = C63-C61 = C62-C61
 1.54 with sigma of 0.02
 C62-C64 \\sim C64-C63 \\sim C62-C63
 with sigma of 0.02
3. Uiso/Uaniso restraints and constraints
Uanis(C51) \\sim Ueq, Uanis(C52) \\sim Ueq, Uanis(C81) \\sim Ueq, Uanis(C87)
\\sim Ueq, Uanis(C47) \\sim Ueq, Uanis(C68) \\sim Ueq: with sigma of 0.01 and
sigma for terminal atoms of 0.02
4. Rigid body (RIGU) restrains
 All non-hydrogen atoms
 with sigma for 1-2 distances of 0.001 and sigma for 1-3 distances of 0.001
5.a Ternary CH refined with riding coordinates:
 N2(H2)
5.b Secondary CH2 refined with riding coordinates:
 C84(H84A,H84B)
5.c Idealised Me refined as rotating group:
 C2(H2A,H2B,H2C), C3(H3A,H3B,H3C), C4(H4A,H4B,H4C), C6(H6A,H6B,H6C), C7(H7A,
 H7B,H7C), C8(H8A,H8B,H8C), C10(H10A,H10B,H10C), C11(H11A,H11B,H11C), C12(H12A,
 H12B,H12C), C22(H22A,H22B,H22C), C23(H23A,H23B,H23C), C24(H24A,H24B,H24C),
 C26(H26A,H26B,H26C), C27(H27A,H27B,H27C), C28(H28A,H28B,H28C), C30(H30A,H30B,
 H30C), C31(H31A,H31B,H31C), C32(H32A,H32B,H32C), C42(H42A,H42B,H42C), C43(H43A,
 H43B,H43C), C44(H44A,H44B,H44C), C46(H46A,H46B,H46C), C47(H47A,H47B,H47C),
 C48(H48A,H48B,H48C), C50(H50A,H50B,H50C), C51(H51A,H51B,H51C), C52(H52A,H52B,
 H52C), C62(H62A,H62B,H62C), C63(H63A,H63B,H63C), C64(H64A,H64B,H64C), C66(H66A,
 H66B,H66C), C67(H67A,H67B,H67C), C68(H68A,H68B,H68C), C70(H70A,H70B,H70C),
 C71(H71A,H71B,H71C), C72(H72A,H72B,H72C), C81(H81A,H81B,H81C), C82(H82A,H82B,
 H82C), C83(H83A,H83B,H83C), C85(H85A,H85B,H85C), C86(H86A,H86B,H86C), C87(H87A,
 H87B,H87C), C88(H88A,H88B,H88C), C89(H89A,H89B,H89C), C90(H90A,H90B,H90C),
 C91(H91A,H91B,H91C), C92(H92A,H92B,H92C), C93(H93A,H93B,H93C), C94(H94A,H94B,
 H94C), C95(H95A,H95B,H95C), C96(H96A,H96B,H96C), C97(H97A,H97B,H97C), C98(H98A,
 H98B,H98C)
;
_smtbx_masks_special_details
;
A solvent mask was calculated and 332 electrons were 
found in a volume of 2146\%A^3^ in 1 void per unit cell. 
This is consistent with the presence of 
1.7[C6H14] per Asymmetric Unit 
which account for 340 electrons 
per unit cell.
;
_smtbx_masks_void_probe_radius 1.2
_smtbx_masks_void_truncation_radius 1.2
_olex2_date_sample_data_collection 2022-01-18
_olex2_submission_special_instructions 'No special instructions were received'
_oxdiff_exptl_absorpt_empirical_details
;
Empirical correction (ABSPACK) includes:
- Absorption correction using spherical harmonics
- Frame scaling
- Detector area scaling
- B-factor correction
;
_oxdiff_exptl_absorpt_empirical_full_max 2.464
_oxdiff_exptl_absorpt_empirical_full_min 0.499

loop_
_space_group_symop_operation_xyz
'x, y, z'
'-x+1/2, y+1/2, -z+1/2'
'-x, -y, -z'
'x-1/2, -y-1/2, z-1/2'

loop_
_atom_site_label
_atom_site_type_symbol
_atom_site_fract_x
_atom_site_fract_y
_atom_site_fract_z
_atom_site_U_iso_or_equiv
_atom_site_adp_type
_atom_site_occupancy
_atom_site_site_symmetry_order
_atom_site_calc_flag
_atom_site_refinement_flags_posn
_atom_site_refinement_flags_adp
_atom_site_refinement_flags_occupancy
_atom_site_disorder_assembly
_atom_site_disorder_group
U1 U 0.33559(4) 0.78261(2) 0.64348(2) 0.06796(18) Uani 1 1 d . . . . .
U2 U 0.30385(3) 0.67883(2) 0.67768(2) 0.06098(17) Uani 1 1 d . . . . .
K1 K 0.1694(2) 0.61013(13) 0.58103(12) 0.0710(9) Uani 1 1 d . . . . .
K2 K 0.5656(2) 0.76748(14) 0.69343(12) 0.0796(10) Uani 1 1 d . . . . .
K3 K 0.0111(2) 0.66160(18) 0.65600(14) 0.1023(14) Uani 1 1 d . . . . .
K4 K 0.3599(3) 0.75166(15) 0.78649(12) 0.0906(10) Uani 1 1 d . . . . .
K5 K 0.1591(3) 0.64398(17) 0.77203(15) 0.0950(12) Uani 1 1 d . . . . .
K6 K 0.4347(3) 0.69323(15) 0.57548(16) 0.1005(12) Uani 1 1 d . . . . .
Si1 Si 0.4594(3) 0.8480(2) 0.75494(18) 0.0847(11) Uani 1 1 d . . . . .
Si2 Si 0.5271(3) 0.7935(2) 0.56170(16) 0.0845(12) Uani 1 1 d . . . . .
Si3 Si 0.3739(3) 0.6410(2) 0.81711(15) 0.0821(11) Uani 1 1 d . . . . .
Si4 Si 0.3954(3) 0.58964(17) 0.59193(16) 0.0702(9) Uani 1 1 d . . . . .
Si5 Si 0.1700(4) 0.8649(2) 0.5900(3) 0.113(2) Uani 1 1 d . . . . .
Si6 Si 0.1776(4) 0.76918(19) 0.55486(17) 0.0874(13) Uani 1 1 d . . . . .
Si7 Si -0.0079(4) 0.7336(3) 0.75936(18) 0.1024(15) Uani 1 1 d . . . . .
Si8 Si -0.0743(4) 0.6391(3) 0.7847(2) 0.1193(19) Uani 1 1 d . . . . .
Si9 Si -0.0728(3) 0.62065(16) 0.52911(14) 0.0661(10) Uani 1 1 d . . . . .
Si10 Si -0.0219(3) 0.54994(18) 0.60939(14) 0.0704(10) Uani 1 1 d . . . . .
O1 O 0.4224(7) 0.8261(4) 0.7016(4) 0.079(2) Uani 1 1 d . . . . .
O2 O 0.3891(8) 0.8423(5) 0.7955(4) 0.094(2) Uani 1 1 d . . . . .
O3 O 0.5433(7) 0.8149(4) 0.7784(4) 0.0855(18) Uani 1 1 d . . . . .
O4 O 0.4868(9) 0.8986(5) 0.7565(6) 0.106(3) Uani 1 1 d . . . . .
O21 O 0.4480(7) 0.7852(4) 0.5939(4) 0.0765(17) Uani 1 1 d . . . . .
O22 O 0.5446(9) 0.7481(5) 0.5291(4) 0.097(2) Uani 1 1 d . . . . .
O23 O 0.5182(9) 0.8311(5) 0.5190(4) 0.094(3) Uani 1 1 d . . . . .
O24 O 0.6165(8) 0.7984(5) 0.6061(4) 0.089(3) Uani 1 1 d . . . . .
O41 O 0.3477(7) 0.6619(4) 0.7631(4) 0.0807(18) Uani 1 1 d . . . . .
O42 O 0.3578(8) 0.6819(5) 0.8551(4) 0.095(2) Uani 1 1 d . . . . .
O43 O 0.4722(8) 0.6187(5) 0.8316(5) 0.102(3) Uani 1 1 d . . . . .
O44 O 0.3040(9) 0.6025(5) 0.8292(5) 0.105(3) Uani 1 1 d . . . . .
O61 O 0.3547(7) 0.6204(4) 0.6296(4) 0.0736(17) Uani 1 1 d . . . . .
O62 O 0.4926(7) 0.6071(4) 0.5795(5) 0.088(2) Uani 1 1 d . . . . .
O63 O 0.4116(8) 0.5377(4) 0.6053(6) 0.104(3) Uani 1 1 d . . . . .
O64 O 0.3259(7) 0.5942(5) 0.5403(4) 0.096(3) Uani 1 1 d . . . . .
N1 N 0.4049(8) 0.7163(5) 0.6727(4) 0.0696(16) Uani 1 1 d . . . . .
N2 N 0.2509(9) 0.7494(5) 0.6927(4) 0.0748(17) Uani 1 1 d . . . . .
H2 H 0.185100 0.755625 0.689109 0.090 Uiso 1 1 calc R U . . .
N3 N 0.1947(8) 0.6508(5) 0.6770(4) 0.0723(19) Uani 1 1 d . . . . .
N4 N 0.2202(9) 0.8131(5) 0.5874(5) 0.084(2) Uani 1 1 d . . . . .
N5 N -0.0163(9) 0.6785(7) 0.7571(5) 0.100(2) Uani 1 1 d . . . . .
N6 N -0.0155(8) 0.5994(5) 0.5805(4) 0.0730(19) Uani 1 1 d . . . . .
C1 C 0.3225(14) 0.8729(8) 0.8110(9) 0.109(4) Uani 1 1 d . . . . .
C2 C 0.2739(15) 0.8454(8) 0.8445(10) 0.126(6) Uani 1 1 d . . . . .
H2A H 0.230726 0.864273 0.858350 0.190 Uiso 1 1 calc R U . . .
H2B H 0.317116 0.833031 0.871948 0.190 Uiso 1 1 calc R U . . .
H2C H 0.242107 0.820985 0.825142 0.190 Uiso 1 1 calc R U . . .
C3 C 0.2624(16) 0.8858(10) 0.7680(10) 0.149(7) Uani 1 1 d . . . . .
H3A H 0.243354 0.859377 0.747678 0.223 Uiso 1 1 calc R U . . .
H3B H 0.292332 0.906821 0.748175 0.223 Uiso 1 1 calc R U . . .
H3C H 0.209923 0.900249 0.778186 0.223 Uiso 1 1 calc R U . . .
C4 C 0.3717(15) 0.9084(8) 0.8430(10) 0.131(7) Uani 1 1 d . . . . .
H4A H 0.332453 0.920961 0.865096 0.197 Uiso 1 1 calc R U . . .
H4B H 0.389771 0.932054 0.821563 0.197 Uiso 1 1 calc R U . . .
H4C H 0.425041 0.895483 0.863253 0.197 Uiso 1 1 calc R U . . .
C5 C 0.6000(13) 0.8127(8) 0.8281(7) 0.105(4) Uani 1 1 d . . . . .
C6 C 0.5525(14) 0.7907(8) 0.8629(7) 0.119(5) Uani 1 1 d . . . . .
H6A H 0.553379 0.758339 0.857222 0.179 Uiso 1 1 calc R U . . .
H6B H 0.490364 0.801226 0.858071 0.179 Uiso 1 1 calc R U . . .
H6C H 0.581332 0.797314 0.897190 0.179 Uiso 1 1 calc R U . . .
C7 C 0.6803(13) 0.7911(9) 0.8211(8) 0.126(6) Uani 1 1 d . . . . .
H7A H 0.720426 0.789070 0.853248 0.189 Uiso 1 1 calc R U . . .
H7B H 0.709590 0.808257 0.797306 0.189 Uiso 1 1 calc R U . . .
H7C H 0.666555 0.761003 0.807787 0.189 Uiso 1 1 calc R U . . .
C8 C 0.6163(15) 0.8630(8) 0.8466(8) 0.134(6) Uani 1 1 d . . . . .
H8A H 0.558373 0.877538 0.847340 0.201 Uiso 1 1 calc R U . . .
H8B H 0.648869 0.879072 0.823491 0.201 Uiso 1 1 calc R U . . .
H8C H 0.651514 0.863236 0.880309 0.201 Uiso 1 1 calc R U . . .
C9 C 0.5334(15) 0.9275(8) 0.7251(9) 0.111(4) Uani 1 1 d . . . . .
C10 C 0.5999(13) 0.9009(6) 0.7014(9) 0.105(5) Uani 1 1 d . . . . .
H10A H 0.640376 0.885087 0.727509 0.158 Uiso 1 1 calc R U . . .
H10B H 0.634728 0.921162 0.683386 0.158 Uiso 1 1 calc R U . . .
H10C H 0.568026 0.879286 0.677865 0.158 Uiso 1 1 calc R U . . .
C11 C 0.5843(16) 0.9617(8) 0.7624(10) 0.136(7) Uani 1 1 d . . . . .
H11A H 0.541879 0.976449 0.781050 0.204 Uiso 1 1 calc R U . . .
H11B H 0.613062 0.984095 0.743774 0.204 Uiso 1 1 calc R U . . .
H11C H 0.630087 0.946119 0.785910 0.204 Uiso 1 1 calc R U . . .
C12 C 0.4663(15) 0.9493(8) 0.6879(10) 0.125(6) Uani 1 1 d . . . . .
H12A H 0.434315 0.926683 0.665678 0.188 Uiso 1 1 calc R U . . .
H12B H 0.496243 0.970254 0.668040 0.188 Uiso 1 1 calc R U . . .
H12C H 0.423623 0.965567 0.704980 0.188 Uiso 1 1 calc R U . . .
C21 C 0.5362(17) 0.7341(8) 0.4779(6) 0.111(4) Uani 1 1 d . . . . .
C22 C 0.5559(17) 0.6897(8) 0.4736(6) 0.125(6) Uani 1 1 d . . . . .
H22A H 0.522157 0.672117 0.494959 0.187 Uiso 1 1 calc R U . . .
H22B H 0.620254 0.684980 0.484253 0.187 Uiso 1 1 calc R U . . .
H22C H 0.539201 0.680290 0.438650 0.187 Uiso 1 1 calc R U . . .
C23 C 0.4336(16) 0.7456(9) 0.4554(7) 0.135(6) Uani 1 1 d . . . . .
H23A H 0.425010 0.743347 0.418750 0.202 Uiso 1 1 calc R U . . .
H23B H 0.419549 0.775985 0.465112 0.202 Uiso 1 1 calc R U . . .
H23C H 0.393859 0.724343 0.468667 0.202 Uiso 1 1 calc R U . . .
C24 C 0.5832(17) 0.7673(8) 0.4513(8) 0.134(6) Uani 1 1 d . . . . .
H24A H 0.646809 0.767976 0.465871 0.201 Uiso 1 1 calc R U . . .
H24B H 0.556810 0.796915 0.454476 0.201 Uiso 1 1 calc R U . . .
H24C H 0.577159 0.759263 0.415719 0.201 Uiso 1 1 calc R U . . .
C25 C 0.4748(16) 0.8767(8) 0.5189(8) 0.112(4) Uani 1 1 d . . . . .
C26 C 0.3743(15) 0.8721(8) 0.4994(8) 0.119(5) Uani 1 1 d . . . . .
H26A H 0.345815 0.854706 0.523309 0.178 Uiso 1 1 calc R U . . .
H26B H 0.365708 0.856893 0.466871 0.178 Uiso 1 1 calc R U . . .
H26C H 0.346981 0.901879 0.495531 0.178 Uiso 1 1 calc R U . . .
C27 C 0.4875(17) 0.8995(7) 0.5680(8) 0.125(6) Uani 1 1 d . . . . .
H27A H 0.448818 0.925975 0.565995 0.188 Uiso 1 1 calc R U . . .
H27B H 0.550303 0.908700 0.576831 0.188 Uiso 1 1 calc R U . . .
H27C H 0.471845 0.879150 0.593634 0.188 Uiso 1 1 calc R U . . .
C28 C 0.5167(17) 0.9032(9) 0.4797(9) 0.139(6) Uani 1 1 d . . . . .
H28A H 0.486986 0.895030 0.446015 0.208 Uiso 1 1 calc R U . . .
H28B H 0.580731 0.896182 0.483053 0.208 Uiso 1 1 calc R U . . .
H28C H 0.509014 0.935235 0.485070 0.208 Uiso 1 1 calc R U . . .
C29 C 0.7125(13) 0.8018(8) 0.6018(8) 0.106(4) Uani 1 1 d . . . . .
C30 C 0.7523(15) 0.7595(8) 0.5909(11) 0.138(6) Uani 1 1 d . . . . .
H30A H 0.817735 0.762422 0.596144 0.208 Uiso 1 1 calc R U . . .
H30B H 0.730917 0.751118 0.556026 0.208 Uiso 1 1 calc R U . . .
H30C H 0.735138 0.736360 0.613310 0.208 Uiso 1 1 calc R U . . .
C31 C 0.7546(14) 0.8196(9) 0.6542(10) 0.138(7) Uani 1 1 d . . . . .
H31A H 0.737352 0.800164 0.680319 0.207 Uiso 1 1 calc R U . . .
H31B H 0.732901 0.850009 0.658641 0.207 Uiso 1 1 calc R U . . .
H31C H 0.820038 0.819993 0.656866 0.207 Uiso 1 1 calc R U . . .
C32 C 0.7217(14) 0.8429(10) 0.5662(12) 0.158(8) Uani 1 1 d . . . . .
H32A H 0.760821 0.834782 0.541905 0.237 Uiso 1 1 calc R U . . .
H32B H 0.747715 0.868324 0.586331 0.237 Uiso 1 1 calc R U . . .
H32C H 0.662395 0.851139 0.548364 0.237 Uiso 1 1 calc R U . . .
C41 C 0.3483(14) 0.6823(9) 0.9067(6) 0.106(4) Uani 1 1 d . . . . .
C42 C 0.2510(14) 0.6653(8) 0.9119(8) 0.120(5) Uani 1 1 d . . . . .
H42A H 0.243637 0.634441 0.899686 0.180 Uiso 1 1 calc R U . . .
H42B H 0.206267 0.684393 0.891924 0.180 Uiso 1 1 calc R U . . .
H42C H 0.242927 0.666387 0.947142 0.180 Uiso 1 1 calc R U . . .
C43 C 0.4157(15) 0.6521(9) 0.9381(7) 0.135(7) Uani 1 1 d . . . . .
H43A H 0.391456 0.642319 0.967925 0.203 Uiso 1 1 calc R U . . .
H43B H 0.471698 0.668492 0.948397 0.203 Uiso 1 1 calc R U . . .
H43C H 0.427319 0.625969 0.918242 0.203 Uiso 1 1 calc R U . . .
C44 C 0.3513(19) 0.7298(8) 0.9243(7) 0.138(6) Uani 1 1 d . . . . .
H44A H 0.298524 0.745742 0.907263 0.207 Uiso 1 1 calc R U . . .
H44B H 0.405774 0.744128 0.916412 0.207 Uiso 1 1 calc R U . . .
H44C H 0.351677 0.730514 0.960566 0.207 Uiso 1 1 calc R U . . .
C45 C 0.5610(14) 0.6305(9) 0.8202(10) 0.117(5) Uani 1 1 d . . . . .
C46 C 0.5968(18) 0.5901(9) 0.8020(12) 0.159(7) Uani 1 1 d . . . . .
H46A H 0.590372 0.565439 0.825066 0.239 Uiso 1 1 calc R U . . .
H46B H 0.660444 0.594372 0.799825 0.239 Uiso 1 1 calc R U . . .
H46C H 0.564034 0.582903 0.768662 0.239 Uiso 1 1 calc R U . . .
C47 C 0.6146(17) 0.6423(11) 0.8702(11) 0.161(8) Uani 1 1 d . U . . .
H47A H 0.589258 0.669118 0.883385 0.242 Uiso 1 1 calc R U . . .
H47B H 0.676956 0.648136 0.866085 0.242 Uiso 1 1 calc R U . . .
H47C H 0.612703 0.617464 0.893559 0.242 Uiso 1 1 calc R U . . .
C48 C 0.5598(16) 0.6664(10) 0.7840(12) 0.160(8) Uani 1 1 d . . . . .
H48A H 0.497545 0.674389 0.770963 0.240 Uiso 1 1 calc R U . . .
H48B H 0.589914 0.656534 0.756323 0.240 Uiso 1 1 calc R U . . .
H48C H 0.591001 0.692459 0.800304 0.240 Uiso 1 1 calc R U . . .
C49 C 0.306(2) 0.5544(10) 0.8281(12) 0.148(5) Uani 1 1 d . . . . .
C50 C 0.382(2) 0.5295(10) 0.8550(15) 0.203(10) Uani 1 1 d . . . . .
H50A H 0.389638 0.536644 0.890844 0.305 Uiso 1 1 calc R U . . .
H50B H 0.436975 0.537918 0.841835 0.305 Uiso 1 1 calc R U . . .
H50C H 0.371938 0.497363 0.850296 0.305 Uiso 1 1 calc R U . . .
C51 C 0.230(2) 0.5463(11) 0.8630(16) 0.207(8) Uani 1 1 d . U . . .
H51A H 0.197424 0.518773 0.852682 0.311 Uiso 1 1 calc R U . . .
H51B H 0.188520 0.571599 0.859574 0.311 Uiso 1 1 calc R U . . .
H51C H 0.258905 0.543674 0.898046 0.311 Uiso 1 1 calc R U . . .
C52 C 0.263(2) 0.5370(11) 0.7818(15) 0.212(10) Uani 1 1 d . U . . .
H52A H 0.305327 0.538021 0.757529 0.317 Uiso 1 1 calc R U . . .
H52B H 0.210249 0.554818 0.769376 0.317 Uiso 1 1 calc R U . . .
H52C H 0.245680 0.505935 0.786376 0.317 Uiso 1 1 calc R U . . .
C61 C 0.5782(13) 0.5968(7) 0.6013(8) 0.133(5) Uani 1 1 d D . . . .
C62 C 0.5898(15) 0.6003(10) 0.6573(8) 0.182(9) Uani 1 1 d D . . . .
H62A H 0.620262 0.573547 0.672308 0.272 Uiso 1 1 calc R U . . .
H62B H 0.530824 0.602918 0.667911 0.272 Uiso 1 1 calc R U . . .
H62C H 0.625754 0.626785 0.668304 0.272 Uiso 1 1 calc R U . . .
C63 C 0.6043(16) 0.5482(8) 0.5898(11) 0.171(7) Uani 1 1 d D . . . .
H63A H 0.631262 0.533557 0.620950 0.256 Uiso 1 1 calc R U . . .
H63B H 0.647514 0.548669 0.566244 0.256 Uiso 1 1 calc R U . . .
H63C H 0.550543 0.531793 0.574864 0.256 Uiso 1 1 calc R U . . .
C64 C 0.6444(15) 0.6258(9) 0.5815(12) 0.199(10) Uani 1 1 d D . . . .
H64A H 0.635447 0.656905 0.590916 0.299 Uiso 1 1 calc R U . . .
H64B H 0.636400 0.623289 0.544921 0.299 Uiso 1 1 calc R U . . .
H64C H 0.705251 0.616319 0.595761 0.299 Uiso 1 1 calc R U . . .
C65 C 0.3685(14) 0.5032(8) 0.6323(13) 0.131(5) Uani 1 1 d . . . . .
C66 C 0.4207(15) 0.5070(8) 0.6900(11) 0.145(7) Uani 1 1 d . . . . .
H66A H 0.414143 0.478926 0.707694 0.217 Uiso 1 1 calc R U . . .
H66B H 0.394814 0.531503 0.707145 0.217 Uiso 1 1 calc R U . . .
H66C H 0.484492 0.512955 0.689799 0.217 Uiso 1 1 calc R U . . .
C67 C 0.3822(18) 0.4592(8) 0.5996(14) 0.172(8) Uani 1 1 d . . . . .
H67A H 0.445286 0.456873 0.595191 0.257 Uiso 1 1 calc R U . . .
H67B H 0.344511 0.461444 0.566630 0.257 Uiso 1 1 calc R U . . .
H67C H 0.365228 0.432591 0.617012 0.257 Uiso 1 1 calc R U . . .
C68 C 0.2745(13) 0.5154(8) 0.6331(11) 0.133(6) Uani 1 1 d . U . . .
H68A H 0.255594 0.503640 0.663681 0.199 Uiso 1 1 calc R U . . .
H68B H 0.236594 0.502748 0.603693 0.199 Uiso 1 1 calc R U . . .
H68C H 0.268570 0.548033 0.632585 0.199 Uiso 1 1 calc R U . . .
C69 C 0.3218(17) 0.5762(11) 0.4898(8) 0.137(6) Uani 1 1 d . . . . .
C70 C 0.239(2) 0.5561(11) 0.4739(11) 0.190(10) Uani 1 1 d . . . . .
H70A H 0.191173 0.575776 0.481526 0.285 Uiso 1 1 calc R U . . .
H70B H 0.236381 0.527581 0.491370 0.285 Uiso 1 1 calc R U . . .
H70C H 0.231800 0.550882 0.437690 0.285 Uiso 1 1 calc R U . . .
C71 C 0.322(2) 0.6204(11) 0.4561(8) 0.169(7) Uani 1 1 d . . . . .
H71A H 0.331523 0.612071 0.422152 0.254 Uiso 1 1 calc R U . . .
H71B H 0.370840 0.640254 0.471043 0.254 Uiso 1 1 calc R U . . .
H71C H 0.264721 0.635940 0.454374 0.254 Uiso 1 1 calc R U . . .
C72 C 0.4063(19) 0.5595(12) 0.4789(10) 0.190(9) Uani 1 1 d . . . . .
H72A H 0.415358 0.528891 0.491553 0.284 Uiso 1 1 calc R U . . .
H72B H 0.455115 0.578547 0.495281 0.284 Uiso 1 1 calc R U . . .
H72C H 0.405811 0.559754 0.442612 0.284 Uiso 1 1 calc R U . . .
C81 C 0.2559(16) 0.9087(7) 0.6205(10) 0.134(7) Uani 1 1 d . U . . .
H81A H 0.297596 0.894523 0.647446 0.201 Uiso 1 1 calc R U . . .
H81B H 0.224178 0.933063 0.634462 0.201 Uiso 1 1 calc R U . . .
H81C H 0.289363 0.920598 0.595187 0.201 Uiso 1 1 calc R U . . .
C82 C 0.0734(17) 0.8672(9) 0.6233(13) 0.161(9) Uani 1 1 d . . . . .
H82A H 0.022788 0.851295 0.603921 0.241 Uiso 1 1 calc R U . . .
H82B H 0.056795 0.898421 0.627655 0.241 Uiso 1 1 calc R U . . .
H82C H 0.089105 0.853063 0.656293 0.241 Uiso 1 1 calc R U . . .
C83 C 0.1265(17) 0.8857(7) 0.5233(10) 0.140(7) Uani 1 1 d . . . . .
H83A H 0.175944 0.886414 0.503745 0.211 Uiso 1 1 calc R U . . .
H83B H 0.101749 0.915871 0.524917 0.211 Uiso 1 1 calc R U . . .
H83C H 0.079518 0.865552 0.507150 0.211 Uiso 1 1 calc R U . . .
C84 C 0.2400(12) 0.7187(6) 0.5853(5) 0.079(3) Uani 1 1 d . . . . .
H84A H 0.295136 0.719422 0.569797 0.095 Uiso 1 1 calc R U . . .
H84B H 0.204106 0.693989 0.567900 0.095 Uiso 1 1 calc R U . . .
C85 C 0.0524(13) 0.7632(7) 0.5527(9) 0.111(6) Uani 1 1 d . . . . .
H85A H 0.039944 0.753780 0.585656 0.167 Uiso 1 1 calc R U . . .
H85B H 0.029184 0.740843 0.527517 0.167 Uiso 1 1 calc R U . . .
H85C H 0.023299 0.792024 0.543817 0.167 Uiso 1 1 calc R U . . .
C86 C 0.1931(16) 0.7753(7) 0.4865(7) 0.110(6) Uani 1 1 d . . . . .
H86A H 0.182026 0.806390 0.475909 0.165 Uiso 1 1 calc R U . . .
H86B H 0.150653 0.755726 0.465557 0.165 Uiso 1 1 calc R U . . .
H86C H 0.254490 0.766966 0.482909 0.165 Uiso 1 1 calc R U . . .
C87 C -0.0920(19) 0.7635(9) 0.7916(11) 0.154(8) Uani 1 1 d . U . . .
H87A H -0.091455 0.795426 0.783528 0.232 Uiso 1 1 calc R U . . .
H87B H -0.076496 0.759458 0.827902 0.232 Uiso 1 1 calc R U . . .
H87C H -0.151843 0.751266 0.780079 0.232 Uiso 1 1 calc R U . . .
C88 C -0.0098(14) 0.7596(9) 0.6948(8) 0.130(7) Uani 1 1 d . . . . .
H88A H 0.040711 0.748122 0.679852 0.195 Uiso 1 1 calc R U . . .
H88B H -0.004736 0.792184 0.698142 0.195 Uiso 1 1 calc R U . . .
H88C H -0.066180 0.752009 0.673325 0.195 Uiso 1 1 calc R U . . .
C89 C 0.0975(16) 0.7509(9) 0.7959(9) 0.135(7) Uani 1 1 d . . . . .
H89A H 0.146716 0.734145 0.784968 0.202 Uiso 1 1 calc R U . . .
H89B H 0.096359 0.744983 0.831479 0.202 Uiso 1 1 calc R U . . .
H89C H 0.106394 0.782932 0.790987 0.202 Uiso 1 1 calc R U . . .
C90 C -0.1272(15) 0.6623(8) 0.8380(9) 0.126(7) Uani 1 1 d . . . . .
H90A H -0.080073 0.672024 0.865007 0.189 Uiso 1 1 calc R U . . .
H90B H -0.163664 0.639120 0.850577 0.189 Uiso 1 1 calc R U . . .
H90C H -0.165262 0.687837 0.826044 0.189 Uiso 1 1 calc R U . . .
C91 C 0.0027(18) 0.5906(9) 0.8137(13) 0.167(9) Uani 1 1 d . . . . .
H91A H 0.012315 0.569575 0.787266 0.250 Uiso 1 1 calc R U . . .
H91B H -0.025973 0.575071 0.838929 0.250 Uiso 1 1 calc R U . . .
H91C H 0.060483 0.602791 0.829558 0.250 Uiso 1 1 calc R U . . .
C92 C -0.1635(18) 0.6138(11) 0.7391(11) 0.184(11) Uani 1 1 d . . . . .
H92A H -0.139847 0.606520 0.708246 0.275 Uiso 1 1 calc R U . . .
H92B H -0.213342 0.634917 0.731347 0.275 Uiso 1 1 calc R U . . .
H92C H -0.184853 0.586443 0.753272 0.275 Uiso 1 1 calc R U . . .
C93 C -0.1605(10) 0.5836(6) 0.4917(5) 0.074(4) Uani 1 1 d . . . . .
H93A H -0.181775 0.597554 0.459132 0.110 Uiso 1 1 calc R U . . .
H93B H -0.210948 0.579730 0.510069 0.110 Uiso 1 1 calc R U . . .
H93C H -0.134102 0.554429 0.486419 0.110 Uiso 1 1 calc R U . . .
C94 C -0.1365(12) 0.6721(6) 0.5419(7) 0.090(4) Uani 1 1 d . . . . .
H94A H -0.180125 0.664520 0.563840 0.134 Uiso 1 1 calc R U . . .
H94B H -0.168062 0.684108 0.510161 0.134 Uiso 1 1 calc R U . . .
H94C H -0.094643 0.694591 0.558235 0.134 Uiso 1 1 calc R U . . .
C95 C 0.0025(11) 0.6379(6) 0.4835(6) 0.080(4) Uani 1 1 d . . . . .
H95A H 0.051855 0.656043 0.500850 0.120 Uiso 1 1 calc R U . . .
H95B H -0.031832 0.655416 0.456415 0.120 Uiso 1 1 calc R U . . .
H95C H 0.026837 0.611222 0.469452 0.120 Uiso 1 1 calc R U . . .
C96 C 0.0538(11) 0.5492(7) 0.6720(6) 0.090(5) Uani 1 1 d . . . . .
H96A H 0.072548 0.518438 0.680480 0.135 Uiso 1 1 calc R U . . .
H96B H 0.021324 0.561086 0.697814 0.135 Uiso 1 1 calc R U . . .
H96C H 0.106718 0.567675 0.670181 0.135 Uiso 1 1 calc R U . . .
C97 C 0.0155(14) 0.5002(7) 0.5758(7) 0.102(5) Uani 1 1 d . . . . .
H97A H -0.027098 0.494823 0.545046 0.154 Uiso 1 1 calc R U . . .
H97B H 0.018046 0.473932 0.597530 0.154 Uiso 1 1 calc R U . . .
H97C H 0.075107 0.506014 0.567127 0.154 Uiso 1 1 calc R U . . .
C98 C -0.1381(10) 0.5337(7) 0.6206(6) 0.090(5) Uani 1 1 d . . . . .
H98A H -0.158483 0.554731 0.644213 0.135 Uiso 1 1 calc R U . . .
H98B H -0.136547 0.503443 0.634603 0.135 Uiso 1 1 calc R U . . .
H98C H -0.179439 0.534453 0.588772 0.135 Uiso 1 1 calc R U . . .

loop_
_atom_site_aniso_label
_atom_site_aniso_U_11
_atom_site_aniso_U_22
_atom_site_aniso_U_33
_atom_site_aniso_U_23
_atom_site_aniso_U_13
_atom_site_aniso_U_12
U1 0.0707(3) 0.0798(4) 0.0484(2) -0.0086(3) -0.0060(2) 0.0042(3)
U2 0.0567(3) 0.0843(4) 0.0408(2) -0.0116(2) 0.00414(17) -0.0014(3)
K1 0.0622(16) 0.087(2) 0.0632(16) -0.0152(18) 0.0099(13) -0.0035(16)
K2 0.075(2) 0.104(3) 0.0572(15) -0.0182(17) -0.0005(14) 0.0096(18)
K3 0.070(2) 0.168(4) 0.0679(18) -0.050(2) 0.0065(15) 0.000(2)
K4 0.110(3) 0.109(3) 0.0476(15) -0.0196(18) -0.0025(15) -0.001(2)
K5 0.077(2) 0.135(4) 0.076(2) 0.007(2) 0.0220(16) 0.008(2)
K6 0.133(3) 0.094(3) 0.089(2) -0.023(2) 0.064(2) -0.023(2)
Si1 0.079(3) 0.102(3) 0.068(2) -0.031(2) -0.0048(17) 0.008(2)
Si2 0.090(3) 0.112(3) 0.0502(17) -0.0093(19) 0.0060(16) -0.025(2)
Si3 0.082(2) 0.117(3) 0.0452(17) -0.0010(19) 0.0030(16) 0.003(2)
Si4 0.0630(18) 0.086(2) 0.0612(19) -0.017(2) 0.0095(16) -0.0005(19)
Si5 0.102(4) 0.095(3) 0.126(5) -0.013(3) -0.034(3) 0.014(3)
Si6 0.100(3) 0.095(3) 0.057(2) 0.001(2) -0.018(2) -0.011(2)
Si7 0.098(3) 0.152(4) 0.060(2) -0.012(3) 0.019(2) 0.034(3)
Si8 0.095(3) 0.177(5) 0.093(3) -0.057(4) 0.037(3) -0.030(4)
Si9 0.070(2) 0.079(3) 0.0489(17) -0.0059(18) 0.0076(15) -0.005(2)
Si10 0.059(2) 0.107(3) 0.0438(17) 0.0028(18) 0.0032(15) 0.001(2)
O1 0.077(5) 0.094(5) 0.061(3) -0.019(4) -0.006(2) 0.006(4)
O2 0.086(5) 0.120(4) 0.074(4) -0.039(4) 0.001(4) 0.006(4)
O3 0.079(4) 0.113(5) 0.059(3) -0.027(4) -0.007(3) 0.007(3)
O4 0.102(7) 0.102(3) 0.110(8) -0.039(4) 0.005(6) 0.002(4)
O21 0.082(3) 0.097(4) 0.048(3) -0.001(3) 0.001(3) -0.003(4)
O22 0.123(7) 0.121(4) 0.050(4) -0.014(4) 0.026(4) -0.028(5)
O23 0.116(7) 0.120(5) 0.042(4) -0.009(4) -0.005(4) -0.039(5)
O24 0.086(3) 0.120(8) 0.059(4) -0.011(4) 0.004(2) -0.012(4)
O41 0.085(4) 0.111(5) 0.044(2) -0.004(3) 0.003(3) -0.003(4)
O42 0.100(7) 0.134(4) 0.048(3) -0.006(3) 0.008(4) 0.014(4)
O43 0.093(3) 0.140(9) 0.073(6) 0.010(6) 0.012(4) 0.022(4)
O44 0.101(4) 0.136(5) 0.073(6) 0.024(5) -0.005(5) -0.010(4)
O61 0.067(4) 0.093(3) 0.061(4) -0.020(3) 0.010(3) -0.001(3)
O62 0.070(3) 0.109(4) 0.087(6) -0.013(5) 0.022(3) -0.002(4)
O63 0.072(6) 0.084(3) 0.153(9) -0.013(5) 0.010(6) 0.001(4)
O64 0.071(3) 0.157(10) 0.058(3) -0.029(4) 0.010(3) 0.015(5)
N1 0.072(4) 0.086(4) 0.049(4) -0.005(3) 0.005(3) 0.004(3)
N2 0.075(5) 0.096(5) 0.051(3) -0.015(3) 0.005(3) 0.004(3)
N3 0.073(4) 0.099(6) 0.046(4) -0.015(4) 0.012(2) 0.001(4)
N4 0.082(4) 0.086(4) 0.074(5) 0.000(3) -0.014(4) -0.001(3)
N5 0.079(4) 0.159(4) 0.065(5) -0.036(4) 0.021(4) 0.004(4)
N6 0.066(4) 0.104(4) 0.049(3) -0.002(3) 0.008(3) -0.004(4)
C1 0.091(8) 0.133(9) 0.102(9) -0.043(6) 0.010(5) 0.014(6)
C2 0.108(12) 0.143(13) 0.134(14) -0.040(11) 0.037(9) 0.013(9)
C3 0.115(11) 0.21(2) 0.119(10) -0.029(11) 0.003(8) 0.054(11)
C4 0.118(12) 0.136(11) 0.140(15) -0.067(11) 0.026(10) 0.005(10)
C5 0.095(7) 0.147(10) 0.064(4) -0.029(6) -0.018(4) 0.014(7)
C6 0.115(11) 0.173(14) 0.063(6) -0.016(8) -0.010(7) 0.021(10)
C7 0.095(8) 0.183(15) 0.090(11) -0.014(11) -0.015(6) 0.029(10)
C8 0.130(15) 0.170(11) 0.090(13) -0.061(9) -0.017(10) -0.011(10)
C9 0.112(9) 0.096(8) 0.121(10) -0.041(5) 0.008(6) -0.006(5)
C10 0.110(11) 0.079(10) 0.125(13) -0.035(9) 0.014(8) -0.014(8)
C11 0.131(13) 0.111(11) 0.164(15) -0.070(12) 0.015(11) -0.015(9)
C12 0.117(11) 0.109(15) 0.148(12) -0.014(9) 0.014(9) 0.003(9)
C21 0.157(9) 0.134(8) 0.047(4) -0.019(5) 0.031(5) -0.060(9)
C22 0.198(16) 0.135(8) 0.048(8) -0.025(6) 0.041(10) -0.057(10)
C23 0.166(10) 0.184(18) 0.052(8) -0.013(11) 0.010(6) -0.058(11)
C24 0.190(13) 0.141(11) 0.089(10) -0.007(10) 0.078(11) -0.042(12)
C25 0.140(9) 0.121(7) 0.071(7) -0.002(5) 0.000(6) -0.030(7)
C26 0.138(8) 0.121(15) 0.092(12) -0.019(11) 0.000(8) -0.020(7)
C27 0.171(17) 0.112(12) 0.083(7) -0.011(8) -0.013(9) -0.018(12)
C28 0.158(13) 0.151(12) 0.103(11) 0.034(12) 0.009(11) -0.024(12)
C29 0.088(4) 0.133(11) 0.097(9) -0.031(8) 0.015(5) -0.016(6)
C30 0.105(12) 0.147(11) 0.165(18) -0.059(11) 0.026(12) -0.011(9)
C31 0.091(10) 0.183(18) 0.132(11) -0.069(12) -0.007(8) -0.010(12)
C32 0.078(11) 0.199(15) 0.201(18) 0.051(15) 0.031(12) -0.010(12)
C41 0.108(8) 0.159(10) 0.051(4) -0.004(5) 0.014(5) 0.023(8)
C42 0.112(8) 0.161(15) 0.093(13) 0.011(11) 0.036(8) 0.034(10)
C43 0.121(10) 0.225(17) 0.061(8) 0.023(11) 0.015(9) 0.044(12)
C44 0.191(17) 0.168(11) 0.063(9) -0.022(7) 0.044(13) 0.001(10)
C45 0.094(5) 0.143(12) 0.115(10) 0.009(8) 0.025(6) 0.023(7)
C46 0.156(17) 0.156(13) 0.184(17) -0.006(12) 0.087(14) 0.025(12)
C47 0.112(10) 0.223(16) 0.145(11) -0.017(11) 0.010(8) -0.012(11)
C48 0.103(13) 0.194(16) 0.194(16) 0.072(15) 0.058(13) 0.042(13)
C49 0.153(12) 0.134(6) 0.149(11) 0.029(7) -0.002(8) -0.011(6)
C50 0.175(14) 0.148(16) 0.27(2) 0.082(18) -0.016(13) -0.004(13)
C51 0.204(13) 0.165(14) 0.262(16) 0.055(12) 0.067(13) -0.038(11)
C52 0.237(17) 0.167(14) 0.210(12) -0.035(11) -0.031(11) -0.012(13)
C61 0.073(4) 0.181(14) 0.144(10) 0.019(11) 0.012(6) 0.005(7)
C62 0.080(12) 0.31(3) 0.144(10) -0.009(14) -0.024(8) 0.005(18)
C63 0.112(16) 0.200(14) 0.202(19) 0.033(16) 0.028(17) 0.057(10)
C64 0.073(7) 0.249(17) 0.27(3) 0.08(2) 0.026(14) -0.004(13)
C65 0.084(7) 0.095(7) 0.212(13) 0.009(7) 0.012(7) -0.012(7)
C66 0.088(11) 0.147(18) 0.198(11) 0.048(11) 0.019(9) -0.010(13)
C67 0.138(18) 0.093(7) 0.29(2) -0.014(16) 0.042(15) -0.019(11)
C68 0.085(7) 0.117(12) 0.194(15) 0.028(11) 0.016(8) -0.009(8)
C69 0.135(10) 0.212(16) 0.068(5) -0.052(6) 0.025(6) 0.004(10)
C70 0.183(13) 0.26(2) 0.123(17) -0.104(16) 0.006(11) -0.040(14)
C71 0.198(19) 0.26(2) 0.055(8) -0.025(10) 0.020(11) 0.008(13)
C72 0.189(14) 0.29(2) 0.099(14) -0.054(14) 0.063(12) 0.058(16)
C81 0.132(11) 0.104(8) 0.152(14) -0.039(11) -0.017(10) 0.011(10)
C82 0.135(13) 0.129(19) 0.22(2) 0.011(19) 0.050(16) 0.039(11)
C83 0.164(19) 0.088(14) 0.147(11) 0.017(11) -0.045(9) 0.006(12)
C84 0.100(7) 0.086(5) 0.046(4) -0.014(4) -0.004(5) -0.011(6)
C85 0.097(7) 0.096(14) 0.133(16) -0.003(12) -0.008(7) -0.015(5)
C86 0.158(15) 0.098(14) 0.068(6) 0.006(5) -0.002(8) -0.014(12)
C87 0.177(12) 0.165(13) 0.139(13) 0.007(12) 0.082(12) 0.055(12)
C88 0.098(13) 0.211(18) 0.081(8) 0.012(13) 0.013(7) 0.031(13)
C89 0.137(10) 0.145(16) 0.106(12) -0.013(14) -0.031(10) -0.003(10)
C90 0.115(15) 0.169(18) 0.105(11) -0.033(12) 0.053(10) -0.022(12)
C91 0.148(16) 0.162(17) 0.20(2) 0.003(16) 0.063(15) 0.014(15)
C92 0.149(16) 0.27(3) 0.126(15) -0.075(17) 0.018(14) -0.083(16)
C93 0.088(8) 0.084(8) 0.045(6) 0.003(7) 0.000(5) -0.008(7)
C94 0.092(10) 0.087(8) 0.092(11) -0.013(7) 0.019(8) 0.003(6)
C95 0.087(8) 0.096(12) 0.057(6) -0.001(7) 0.013(6) -0.007(7)
C96 0.079(7) 0.128(14) 0.059(6) 0.009(6) 0.000(6) -0.007(9)
C97 0.129(13) 0.116(7) 0.062(8) 0.005(8) 0.014(8) 0.031(11)
C98 0.075(6) 0.131(14) 0.062(9) 0.013(9) 0.004(5) -0.014(7)

loop_
_atom_type_symbol
_atom_type_description
_atom_type_scat_dispersion_real
_atom_type_scat_dispersion_imag
_atom_type_scat_source
C C 0.0181 0.0091 'International Tables Vol C Tables 4.2.6.8 and 6.1.1.4'
H H 0.0000 0.0000 'International Tables Vol C Tables 4.2.6.8 and 6.1.1.4'
K K 0.3868 1.0657 'International Tables Vol C Tables 4.2.6.8 and 6.1.1.4'
N N 0.0311 0.0180 'International Tables Vol C Tables 4.2.6.8 and 6.1.1.4'
O O 0.0492 0.0322 'International Tables Vol C Tables 4.2.6.8 and 6.1.1.4'
Si Si 0.2541 0.3302 'International Tables Vol C Tables 4.2.6.8 and 6.1.1.4'
U U -4.3638 13.4090 'International Tables Vol C Tables 4.2.6.8 and 6.1.1.4'

loop_
_exptl_crystal_face_index_h
_exptl_crystal_face_index_k
_exptl_crystal_face_index_l
_exptl_crystal_face_perp_dist
0 0 -1 0.0393
0 0 1 0.0361
1 -2 0 0.1138
-1 2 0 0.1289
1 2 2 0.0447
-1 -2 -2 0.0315
1 2 -2 0.0348
-1 -2 2 0.0348
2 -1 -2 0.0881

loop_
_geom_angle_atom_site_label_1
_geom_angle_atom_site_label_2
_geom_angle_atom_site_label_3
_geom_angle
_geom_angle_site_symmetry_1
_geom_angle_site_symmetry_3
_geom_angle_publ_flag
U2 U1 K2 87.13(7) . . ?
U2 U1 K4 59.88(7) . . ?
U2 U1 K6 62.92(7) . . ?
K2 U1 K4 70.24(9) . . ?
K2 U1 K6 69.38(10) . . ?
K6 U1 K4 109.57(10) . . ?
Si6 U1 U2 88.06(10) . . ?
Si6 U1 K2 148.97(13) . . ?
Si6 U1 K4 131.56(12) . . ?
Si6 U1 K6 81.17(14) . . ?
O1 U1 U2 115.9(3) . . ?
O1 U1 K2 52.5(3) . . ?
O1 U1 K4 60.3(3) . . ?
O1 U1 K6 121.4(3) . . ?
O1 U1 Si6 152.1(3) . . ?
O1 U1 O21 89.1(4) . . ?
O1 U1 N1 94.3(4) . . ?
O1 U1 N4 121.1(5) . . ?
O21 U1 U2 110.1(3) . . ?
O21 U1 K2 57.5(2) . . ?
O21 U1 K4 127.6(2) . . ?
O21 U1 K6 49.2(3) . . ?
O21 U1 Si6 95.9(3) . . ?
O21 U1 N1 83.8(4) . . ?
N1 U1 U2 34.7(3) . . ?
N1 U1 K2 53.2(3) . . ?
N1 U1 K4 59.8(3) . . ?
N1 U1 K6 49.7(3) . . ?
N1 U1 Si6 113.5(3) . . ?
N2 U1 U2 44.6(4) . . ?
N2 U1 K2 109.7(3) . . ?
N2 U1 K4 44.0(3) . . ?
N2 U1 K6 106.9(4) . . ?
N2 U1 Si6 87.6(3) . . ?
N2 U1 O1 99.6(4) . . ?
N2 U1 O21 154.5(5) . . ?
N2 U1 N1 71.7(5) . . ?
N2 U1 N4 97.1(5) . . ?
N4 U1 U2 115.4(4) . . ?
N4 U1 K2 153.1(4) . . ?
N4 U1 K4 133.0(4) . . ?
N4 U1 K6 106.5(4) . . ?
N4 U1 Si6 31.0(4) . . ?
N4 U1 O21 98.8(5) . . ?
N4 U1 N1 144.5(5) . . ?
U1 U2 K1 114.63(6) . . ?
U1 U2 K3 105.10(8) . . ?
U1 U2 K4 68.73(7) . . ?
U1 U2 K5 125.26(8) . . ?
U1 U2 K6 63.82(7) . . ?
K1 U2 K3 53.69(7) . . ?
K1 U2 K5 90.61(9) . . ?
K4 U2 K1 159.82(9) . . ?
K4 U2 K3 106.18(8) . . ?
K4 U2 K5 72.90(10) . . ?
K4 U2 K6 116.85(10) . . ?
K5 U2 K3 51.51(8) . . ?
K6 U2 K1 80.45(9) . . ?
K6 U2 K3 124.29(10) . . ?
K6 U2 K5 169.73(10) . . ?
O41 U2 U1 116.5(3) . . ?
O41 U2 K1 128.0(3) . . ?
O41 U2 K3 103.2(3) . . ?
O41 U2 K4 49.1(3) . . ?
O41 U2 K5 51.7(3) . . ?
O41 U2 K6 131.4(3) . . ?
O41 U2 O61 108.2(4) . . ?
O41 U2 C84 166.1(5) . . ?
O61 U2 U1 117.8(3) . . ?
O61 U2 K1 52.4(2) . . ?
O61 U2 K3 104.2(2) . . ?
O61 U2 K4 145.6(2) . . ?
O61 U2 K5 116.0(3) . . ?
O61 U2 K6 54.3(3) . . ?
O61 U2 C84 85.5(4) . . ?
N1 U2 U1 43.6(4) . . ?
N1 U2 K1 129.5(3) . . ?
N1 U2 K3 148.7(4) . . ?
N1 U2 K4 67.7(4) . . ?
N1 U2 K5 139.9(4) . . ?
N1 U2 K6 49.3(4) . . ?
N1 U2 O41 95.2(4) . . ?
N1 U2 O61 93.6(5) . . ?
N1 U2 N2 77.2(5) . . ?
N1 U2 C84 81.6(5) . . ?
N2 U2 U1 42.2(3) . . ?
N2 U2 K1 117.8(3) . . ?
N2 U2 K3 76.3(3) . . ?
N2 U2 K4 50.0(3) . . ?
N2 U2 K5 83.2(3) . . ?
N2 U2 K6 105.4(3) . . ?
N2 U2 O41 94.4(4) . . ?
N2 U2 O61 156.4(4) . . ?
N2 U2 C84 71.7(5) . . ?
N3 U2 U1 126.4(4) . . ?
N3 U2 K1 49.1(4) . . ?
N3 U2 K3 21.3(4) . . ?
N3 U2 K4 111.9(4) . . ?
N3 U2 K5 42.9(4) . . ?
N3 U2 K6 129.2(4) . . ?
N3 U2 O41 91.5(5) . . ?
N3 U2 O61 91.4(5) . . ?
N3 U2 N1 170.0(6) . . ?
N3 U2 N2 94.8(5) . . ?
N3 U2 C84 90.1(5) . . ?
C84 U2 U1 52.6(3) . . ?
C84 U2 K1 62.0(3) . . ?
C84 U2 K3 74.5(4) . . ?
C84 U2 K4 117.9(3) . . ?
C84 U2 K5 124.6(4) . . ?
C84 U2 K6 55.2(4) . . ?
U2 K1 K3 73.20(8) . . ?
U2 K1 K6 49.68(6) . . ?
U2 K1 Si9 128.43(12) . . ?
K3 K1 K6 114.87(12) . . ?
K3 K1 Si9 59.32(10) . . ?
Si4 K1 U2 66.93(9) . . ?
Si4 K1 K3 138.22(13) . . ?
Si4 K1 K6 42.48(11) . . ?
Si4 K1 Si9 162.29(14) . . ?
Si4 K1 Si10 135.62(16) . . ?
Si9 K1 K6 136.89(14) . . ?
Si10 K1 U2 120.21(11) . . ?
Si10 K1 K3 58.78(12) . . ?
Si10 K1 K6 169.60(12) . . ?
Si10 K1 Si9 49.14(10) . . ?
O61 K1 U2 40.2(2) . . ?
O61 K1 K3 111.5(2) . . ?
O61 K1 K6 37.0(2) . . ?
O61 K1 Si4 27.0(2) . . ?
O61 K1 Si9 168.1(3) . . ?
O61 K1 Si10 134.9(3) . . ?
O64 K1 U2 88.2(2) . . ?
O64 K1 K3 160.6(3) . . ?
O64 K1 K6 46.1(3) . . ?
O64 K1 Si4 27.7(2) . . ?
O64 K1 Si9 135.0(2) . . ?
O64 K1 Si10 139.1(3) . . ?
O64 K1 O61 52.0(3) . . ?
O64 K1 N3 115.5(4) . . ?
O64 K1 N6 151.5(4) . . ?
N3 K1 U2 29.5(3) . . ?
N3 K1 K3 47.7(3) . . ?
N3 K1 K6 79.0(3) . . ?
N3 K1 Si4 90.5(3) . . ?
N3 K1 Si9 107.0(3) . . ?
N3 K1 Si10 91.1(3) . . ?
N3 K1 O61 63.9(3) . . ?
N6 K1 U2 120.4(3) . . ?
N6 K1 K3 47.4(3) . . ?
N6 K1 K6 154.8(3) . . ?
N6 K1 Si4 162.5(3) . . ?
N6 K1 Si9 24.5(3) . . ?
N6 K1 Si10 27.2(3) . . ?
N6 K1 O61 153.9(3) . . ?
N6 K1 N3 92.6(4) . . ?
U1 K2 K4 59.01(7) . . ?
U1 K2 K6 56.92(8) . . ?
U1 K2 Si2 66.45(10) . . ?
K6 K2 K4 95.12(10) . . ?
Si1 K2 U1 66.06(10) . . ?
Si1 K2 K4 50.73(13) . . ?
Si1 K2 K6 122.96(13) . . ?
Si1 K2 Si2 107.99(17) . . ?
Si2 K2 K4 125.44(13) . . ?
Si2 K2 K6 50.92(11) . . ?
O1 K2 U1 40.1(2) . . ?
O1 K2 K4 52.6(3) . . ?
O1 K2 K6 96.7(2) . . ?
O1 K2 Si1 27.1(2) . . ?
O1 K2 Si2 86.3(3) . . ?
O1 K2 O21 67.1(3) . . ?
O1 K2 N1 73.2(4) . . ?
O3 K2 U1 90.6(2) . . ?
O3 K2 K4 51.7(3) . . ?
O3 K2 K6 144.3(3) . . ?
O3 K2 Si1 28.1(2) . . ?
O3 K2 Si2 133.5(3) . . ?
O3 K2 O1 54.6(3) . . ?
O3 K2 O21 121.1(3) . . ?
O3 K2 N1 103.2(4) . . ?
O21 K2 U1 40.4(2) . . ?
O21 K2 K4 99.2(2) . . ?
O21 K2 K6 42.7(2) . . ?
O21 K2 Si1 93.0(2) . . ?
O21 K2 Si2 26.2(2) . . ?
O24 K2 U1 91.1(3) . . ?
O24 K2 K4 149.2(3) . . ?
O24 K2 K6 71.6(3) . . ?
O24 K2 Si1 113.0(3) . . ?
O24 K2 Si2 26.4(2) . . ?
O24 K2 O1 100.3(4) . . ?
O24 K2 O3 128.7(4) . . ?
O24 K2 O21 52.0(3) . . ?
O24 K2 N1 110.9(3) . . ?
N1 K2 U1 40.7(3) . . ?
N1 K2 K4 52.2(2) . . ?
N1 K2 K6 43.0(2) . . ?
N1 K2 Si1 91.4(3) . . ?
N1 K2 Si2 85.5(3) . . ?
N1 K2 O21 63.7(3) . . ?
K1 K3 U2 53.11(7) . . ?
K5 K3 U2 54.98(8) . . ?
K5 K3 K1 92.83(12) . . ?
K5 K3 Si9 147.31(18) . . ?
Si7 K3 U2 91.59(12) . . ?
Si7 K3 K1 144.70(16) . . ?
Si7 K3 K5 61.47(13) . . ?
Si7 K3 Si9 150.66(18) . . ?
Si7 K3 Si10 144.5(2) . . ?
Si9 K3 U2 110.84(11) . . ?
Si9 K3 K1 60.58(10) . . ?
Si10 K3 U2 103.78(12) . . ?
Si10 K3 K1 59.02(11) . . ?
Si10 K3 K5 101.72(17) . . ?
Si10 K3 Si9 49.57(11) . . ?
N3 K3 U2 14.1(3) . . ?
N3 K3 K1 49.4(2) . . ?
N3 K3 K5 48.4(3) . . ?
N3 K3 Si7 96.4(3) . . ?
N3 K3 Si9 109.9(3) . . ?
N3 K3 Si10 92.5(3) . . ?
N3 K3 N5 96.6(4) . . ?
N5 K3 U2 98.3(3) . . ?
N5 K3 K1 142.7(4) . . ?
N5 K3 K5 50.1(3) . . ?
N5 K3 Si7 27.0(4) . . ?
N5 K3 Si9 150.0(3) . . ?
N5 K3 Si10 117.8(4) . . ?
N6 K3 U2 101.9(3) . . ?
N6 K3 K1 48.9(3) . . ?
N6 K3 K5 123.2(3) . . ?
N6 K3 Si7 165.8(3) . . ?
N6 K3 Si9 24.7(3) . . ?
N6 K3 Si10 26.9(3) . . ?
N6 K3 N3 95.7(4) . . ?
N6 K3 N5 143.1(5) . . ?
U1 K4 K2 50.75(6) . . ?
U1 K4 K5 97.39(9) . . ?
U2 K4 U1 51.39(4) . . ?
U2 K4 K2 72.19(8) . . ?
U2 K4 K5 54.66(8) . . ?
K2 K4 K5 125.28(11) . . ?
Si1 K4 U1 62.20(10) . . ?
Si1 K4 U2 111.00(13) . . ?
Si1 K4 K2 51.56(12) . . ?
Si1 K4 K5 156.75(14) . . ?
Si3 K4 U1 117.34(12) . . ?
Si3 K4 U2 67.23(10) . . ?
Si3 K4 K2 102.99(14) . . ?
Si3 K4 K5 47.64(11) . . ?
Si3 K4 Si1 149.97(18) . . ?
Si3 K4 N1 84.5(3) . . ?
O2 K4 U1 81.0(3) . . ?
O2 K4 U2 132.3(3) . . ?
O2 K4 K2 79.8(3) . . ?
O2 K4 K5 145.9(3) . . ?
O2 K4 Si1 28.5(3) . . ?
O2 K4 Si3 158.8(3) . . ?
O2 K4 O3 48.3(3) . . ?
O2 K4 O41 169.6(4) . . ?
O2 K4 O42 134.1(4) . . ?
O2 K4 N1 109.4(4) . . ?
O2 K4 N2 99.6(4) . . ?
O3 K4 U1 75.89(19) . . ?
O3 K4 U2 111.7(2) . . ?
O3 K4 K2 39.78(19) . . ?
O3 K4 K5 164.1(2) . . ?
O3 K4 Si1 28.1(2) . . ?
O3 K4 Si3 122.5(3) . . ?
O3 K4 N1 80.5(3) . . ?
O41 K4 U1 90.7(2) . . ?
O41 K4 U2 40.1(2) . . ?
O41 K4 K2 90.1(3) . . ?
O41 K4 K5 41.1(2) . . ?
O41 K4 Si1 141.3(3) . . ?
O41 K4 Si3 27.1(2) . . ?
O41 K4 O3 123.7(3) . . ?
O41 K4 O42 54.3(3) . . ?
O41 K4 N1 60.6(3) . . ?
O41 K4 N2 76.2(4) . . ?
O42 K4 U1 144.9(3) . . ?
O42 K4 U2 93.6(3) . . ?
O42 K4 K2 123.5(3) . . ?
O42 K4 K5 55.4(3) . . ?
O42 K4 Si1 147.8(3) . . ?
O42 K4 Si3 28.5(3) . . ?
O42 K4 O3 123.7(3) . . ?
O42 K4 N1 112.9(4) . . ?
O42 K4 N2 121.1(4) . . ?
N1 K4 U1 36.0(2) . . ?
N1 K4 U2 31.2(2) . . ?
N1 K4 K2 41.2(2) . . ?
N1 K4 K5 85.7(2) . . ?
N1 K4 Si1 83.1(3) . . ?
N2 K4 U1 33.4(3) . . ?
N2 K4 U2 39.4(3) . . ?
N2 K4 K2 81.4(3) . . ?
N2 K4 K5 66.6(3) . . ?
N2 K4 Si1 90.8(3) . . ?
N2 K4 Si3 101.6(3) . . ?
N2 K4 O3 109.0(4) . . ?
N2 K4 N1 49.5(3) . . ?
U2 K5 K4 52.43(7) . . ?
K3 K5 U2 73.50(10) . . ?
K3 K5 K4 107.20(14) . . ?
K3 K5 Si7 59.05(12) . . ?
K3 K5 Si8 66.66(15) . . ?
Si3 K5 U2 67.19(11) . . ?
Si3 K5 K3 140.45(16) . . ?
Si3 K5 K4 50.19(13) . . ?
Si3 K5 Si7 132.9(2) . . ?
Si3 K5 Si8 152.86(19) . . ?
Si7 K5 U2 101.47(15) . . ?
Si7 K5 K4 85.79(16) . . ?
Si8 K5 U2 139.37(17) . . ?
Si8 K5 K4 133.88(19) . . ?
Si8 K5 Si7 50.78(19) . . ?
O41 K5 U2 38.79(19) . . ?
O41 K5 K3 112.3(2) . . ?
O41 K5 K4 38.0(3) . . ?
O41 K5 Si3 28.7(2) . . ?
O41 K5 Si7 121.3(3) . . ?
O41 K5 Si8 171.8(3) . . ?
O44 K5 U2 90.5(3) . . ?
O44 K5 K3 151.9(4) . . ?
O44 K5 K4 78.8(3) . . ?
O44 K5 Si3 29.7(3) . . ?
O44 K5 Si7 148.7(4) . . ?
O44 K5 Si8 129.1(3) . . ?
O44 K5 O41 55.7(4) . . ?
O44 K5 N5 152.8(5) . . ?
N3 K5 U2 27.6(3) . . ?
N3 K5 K3 49.6(3) . . ?
N3 K5 K4 78.0(3) . . ?
N3 K5 Si3 91.2(3) . . ?
N3 K5 Si7 95.3(3) . . ?
N3 K5 Si8 115.8(3) . . ?
N3 K5 O41 64.6(3) . . ?
N3 K5 O44 107.7(4) . . ?
N3 K5 N5 99.1(4) . . ?
N5 K5 U2 115.9(4) . . ?
N5 K5 K3 51.5(3) . . ?
N5 K5 K4 111.4(4) . . ?
N5 K5 Si3 156.5(4) . . ?
N5 K5 Si7 25.6(4) . . ?
N5 K5 Si8 27.6(4) . . ?
N5 K5 O41 145.3(5) . . ?
U1 K6 K1 87.35(9) . . ?
U1 K6 K2 53.70(7) . . ?
U2 K6 U1 53.26(5) . . ?
U2 K6 K1 49.87(6) . . ?
U2 K6 K2 74.42(9) . . ?
K2 K6 K1 124.29(11) . . ?
Si2 K6 U1 67.36(12) . . ?
Si2 K6 U2 118.14(14) . . ?
Si2 K6 K1 147.30(17) . . ?
Si2 K6 K2 56.39(11) . . ?
Si4 K6 U1 122.30(13) . . ?
Si4 K6 U2 69.38(11) . . ?
Si4 K6 K1 46.45(10) . . ?
Si4 K6 K2 119.44(16) . . ?
Si4 K6 Si2 166.2(2) . . ?
O21 K6 U1 38.9(2) . . ?
O21 K6 U2 90.8(2) . . ?
O21 K6 K1 123.2(3) . . ?
O21 K6 K2 47.2(2) . . ?
O21 K6 Si2 28.4(2) . . ?
O21 K6 Si4 159.6(3) . . ?
O21 K6 O61 130.9(3) . . ?
O21 K6 N1 67.1(4) . . ?
O22 K6 U1 96.5(3) . . ?
O22 K6 U2 147.4(3) . . ?
O22 K6 K1 153.5(3) . . ?
O22 K6 K2 77.4(3) . . ?
O22 K6 Si2 29.6(3) . . ?
O22 K6 Si4 140.7(3) . . ?
O22 K6 O21 57.7(4) . . ?
O22 K6 O61 166.4(4) . . ?
O22 K6 N1 118.1(4) . . ?
O61 K6 U1 93.3(2) . . ?
O61 K6 U2 40.3(2) . . ?
O61 K6 K1 36.0(2) . . ?
O61 K6 K2 101.4(2) . . ?
O61 K6 Si2 156.2(2) . . ?
O61 K6 Si4 29.1(2) . . ?
O62 K6 U1 145.1(3) . . ?
O62 K6 U2 93.8(3) . . ?
O62 K6 K1 76.7(2) . . ?
O62 K6 K2 111.6(3) . . ?
O62 K6 Si2 135.7(3) . . ?
O62 K6 Si4 30.8(3) . . ?
O62 K6 O21 155.8(4) . . ?
O62 K6 O22 111.6(4) . . ?
O62 K6 O61 56.0(3) . . ?
O62 K6 N1 107.0(4) . . ?
N1 K6 U1 39.0(3) . . ?
N1 K6 U2 31.0(3) . . ?
N1 K6 K1 80.8(3) . . ?
N1 K6 K2 43.6(3) . . ?
N1 K6 Si2 90.8(3) . . ?
N1 K6 Si4 92.8(3) . . ?
N1 K6 O61 65.6(4) . . ?
K4 Si1 K2 77.72(15) . . ?
O1 Si1 K2 53.6(4) . . ?
O1 Si1 K4 77.0(5) . . ?
O1 Si1 O2 112.7(6) . . ?
O1 Si1 O3 103.8(6) . . ?
O2 Si1 K2 130.0(6) . . ?
O2 Si1 K4 52.7(5) . . ?
O2 Si1 O3 102.7(7) . . ?
O3 Si1 K2 51.8(4) . . ?
O3 Si1 K4 74.9(5) . . ?
O4 Si1 K2 123.0(6) . . ?
O4 Si1 K4 158.7(6) . . ?
O4 Si1 O1 118.2(8) . . ?
O4 Si1 O2 106.0(8) . . ?
O4 Si1 O3 112.6(7) . . ?
K6 Si2 K2 72.68(14) . . ?
O21 Si2 K2 56.5(4) . . ?
O21 Si2 K6 56.1(5) . . ?
O21 Si2 O22 110.8(7) . . ?
O21 Si2 O24 102.2(6) . . ?
O22 Si2 K2 109.4(5) . . ?
O22 Si2 K6 55.3(4) . . ?
O22 Si2 O24 105.9(7) . . ?
O23 Si2 K2 147.8(5) . . ?
O23 Si2 K6 136.0(4) . . ?
O23 Si2 O21 121.0(7) . . ?
O23 Si2 O22 101.3(7) . . ?
O23 Si2 O24 115.0(7) . . ?
O24 Si2 K2 47.2(4) . . ?
O24 Si2 K6 107.6(5) . . ?
K5 Si3 K4 82.17(16) . . ?
O41 Si3 K4 52.7(5) . . ?
O41 Si3 K5 63.7(4) . . ?
O41 Si3 O42 103.9(7) . . ?
O41 Si3 O43 118.3(7) . . ?
O41 Si3 O44 112.9(6) . . ?
O42 Si3 K4 54.3(5) . . ?
O42 Si3 K5 88.6(5) . . ?
O43 Si3 K4 118.6(6) . . ?
O43 Si3 K5 156.4(6) . . ?
O43 Si3 O42 112.2(7) . . ?
O43 Si3 O44 104.9(8) . . ?
O44 Si3 K4 135.8(6) . . ?
O44 Si3 K5 57.3(5) . . ?
O44 Si3 O42 103.9(8) . . ?
K6 Si4 K1 91.06(16) . . ?
O61 Si4 K1 57.6(4) . . ?
O61 Si4 K6 67.7(5) . . ?
O61 Si4 O62 113.6(6) . . ?
O61 Si4 O63 119.0(8) . . ?
O61 Si4 O64 104.0(6) . . ?
O62 Si4 K1 146.5(5) . . ?
O62 Si4 K6 58.1(5) . . ?
O63 Si4 K1 107.8(5) . . ?
O63 Si4 K6 160.7(5) . . ?
O63 Si4 O62 104.2(7) . . ?
O63 Si4 O64 109.3(8) . . ?
O64 Si4 K1 53.7(4) . . ?
O64 Si4 K6 84.8(6) . . ?
O64 Si4 O62 106.2(7) . . ?
N4 Si5 C81 110.8(9) . . ?
N4 Si5 C82 116.1(11) . . ?
N4 Si5 C83 109.9(10) . . ?
C82 Si5 C81 107.2(13) . . ?
C82 Si5 C83 105.5(13) . . ?
C83 Si5 C81 106.7(11) . . ?
N4 Si6 U1 46.0(5) . . ?
N4 Si6 C84 106.2(7) . . ?
N4 Si6 C85 113.2(9) . . ?
N4 Si6 C86 110.0(9) . . ?
C84 Si6 U1 60.3(5) . . ?
C84 Si6 C86 111.6(9) . . ?
C85 Si6 U1 132.4(8) . . ?
C85 Si6 C84 111.3(9) . . ?
C85 Si6 C86 104.7(11) . . ?
C86 Si6 U1 122.3(7) . . ?
K3 Si7 K5 59.48(13) . . ?
N5 Si7 K3 52.0(5) . . ?
N5 Si7 K5 47.2(5) . . ?
N5 Si7 C87 116.1(11) . . ?
N5 Si7 C88 112.6(10) . . ?
N5 Si7 C89 111.1(10) . . ?
C87 Si7 K3 142.5(10) . . ?
C87 Si7 K5 144.4(9) . . ?
C87 Si7 C88 108.4(12) . . ?
C88 Si7 K3 61.6(8) . . ?
C88 Si7 K5 107.2(7) . . ?
C89 Si7 K3 115.2(9) . . ?
C89 Si7 K5 68.0(9) . . ?
C89 Si7 C87 102.3(14) . . ?
C89 Si7 C88 105.5(12) . . ?
N5 Si8 K5 49.7(6) . . ?
N5 Si8 C90 112.7(10) . . ?
N5 Si8 C91 112.1(11) . . ?
N5 Si8 C92 111.4(12) . . ?
C90 Si8 K5 126.6(7) . . ?
C90 Si8 C91 105.3(13) . . ?
C91 Si8 K5 62.4(9) . . ?
C92 Si8 K5 125.4(10) . . ?
C92 Si8 C90 108.0(12) . . ?
C92 Si8 C91 106.9(15) . . ?
K3 Si9 K1 60.11(10) . . ?
N6 Si9 K1 45.0(4) . . ?
N6 Si9 K3 44.2(5) . . ?
N6 Si9 C93 117.1(7) . . ?
N6 Si9 C94 112.3(8) . . ?
N6 Si9 C95 111.6(7) . . ?
C93 Si9 K1 135.7(6) . . ?
C93 Si9 K3 143.5(5) . . ?
C94 Si9 K1 120.2(6) . . ?
C94 Si9 K3 70.5(6) . . ?
C94 Si9 C93 104.1(8) . . ?
C95 Si9 K1 67.0(5) . . ?
C95 Si9 K3 111.4(5) . . ?
C95 Si9 C93 104.8(7) . . ?
C95 Si9 C94 106.0(9) . . ?
K3 Si10 K1 62.20(12) . . ?
N6 Si10 K1 49.7(4) . . ?
N6 Si10 K3 47.6(4) . . ?
N6 Si10 C96 110.8(8) . . ?
N6 Si10 C97 115.5(8) . . ?
N6 Si10 C98 115.0(8) . . ?
C96 Si10 K1 78.6(6) . . ?
C96 Si10 K3 70.4(7) . . ?
C96 Si10 C98 107.5(8) . . ?
C97 Si10 K1 88.9(7) . . ?
C97 Si10 K3 151.0(7) . . ?
C97 Si10 C96 103.8(9) . . ?
C97 Si10 C98 103.4(10) . . ?
C98 Si10 K1 164.2(7) . . ?
C98 Si10 K3 105.4(7) . . ?
U1 O1 K2 87.4(4) . . ?
Si1 O1 U1 158.7(8) . . ?
Si1 O1 K2 99.3(5) . . ?
Si1 O2 K4 98.8(6) . . ?
C1 O2 K4 122.2(13) . . ?
C1 O2 Si1 131.8(15) . . ?
K2 O3 K4 88.5(3) . . ?
Si1 O3 K2 100.1(5) . . ?
Si1 O3 K4 77.0(5) . . ?
C5 O3 K2 127.1(11) . . ?
C5 O3 K4 106.3(12) . . ?
C5 O3 Si1 132.5(12) . . ?
C9 O4 Si1 134.7(13) . . ?
U1 O21 K2 82.1(3) . . ?
U1 O21 K6 91.8(4) . . ?
K6 O21 K2 90.1(3) . . ?
Si2 O21 U1 172.7(7) . . ?
Si2 O21 K2 97.2(5) . . ?
Si2 O21 K6 95.4(5) . . ?
Si2 O22 K6 95.1(5) . . ?
C21 O22 K6 107.2(11) . . ?
C21 O22 Si2 138.8(15) . . ?
C25 O23 Si2 128.4(12) . . ?
Si2 O24 K2 106.4(6) . . ?
C29 O24 K2 120.0(11) . . ?
C29 O24 Si2 130.2(12) . . ?
U2 O41 K4 90.8(4) . . ?
U2 O41 K5 89.5(3) . . ?
K4 O41 K5 100.9(4) . . ?
Si3 O41 U2 169.0(8) . . ?
Si3 O41 K4 100.2(5) . . ?
Si3 O41 K5 87.6(5) . . ?
Si3 O42 K4 97.2(5) . . ?
C41 O42 K4 131.0(13) . . ?
C41 O42 Si3 131.7(15) . . ?
C45 O43 Si3 133.1(14) . . ?
Si3 O44 K5 93.0(6) . . ?
C49 O44 K5 116.9(14) . . ?
C49 O44 Si3 133.6(17) . . ?
U2 O61 K1 87.4(3) . . ?
U2 O61 K6 85.5(4) . . ?
K1 O61 K6 106.9(4) . . ?
Si4 O61 U2 168.6(7) . . ?
Si4 O61 K1 95.3(4) . . ?
Si4 O61 K6 83.2(5) . . ?
Si4 O62 K6 91.0(5) . . ?
C61 O62 K6 120.4(11) . . ?
C61 O62 Si4 131.0(12) . . ?
C65 O63 Si4 136.6(14) . . ?
Si4 O64 K1 98.6(5) . . ?
C69 O64 K1 121.1(12) . . ?
C69 O64 Si4 134.7(14) . . ?
U1 N1 K2 86.1(4) . . ?
U1 N1 K4 84.2(4) . . ?
U1 N1 K6 91.3(4) . . ?
U2 N1 U1 101.7(5) . . ?
U2 N1 K2 164.6(6) . . ?
U2 N1 K4 81.1(4) . . ?
U2 N1 K6 99.6(5) . . ?
K2 N1 K4 86.6(3) . . ?
K6 N1 K2 93.4(4) . . ?
K6 N1 K4 175.5(5) . . ?
U1 N2 U2 93.2(5) . . ?
U1 N2 K4 102.6(5) . . ?
U1 N2 H2 121.1 . . ?
U2 N2 K4 90.5(4) . . ?
U2 N2 H2 121.1 . . ?
K4 N2 H2 121.1 . . ?
U2 N3 K1 101.3(5) . . ?
U2 N3 K3 144.6(7) . . ?
U2 N3 K5 109.5(5) . . ?
K3 N3 K1 82.8(3) . . ?
K5 N3 K1 144.5(6) . . ?
K5 N3 K3 82.0(3) . . ?
Si5 N4 U1 128.2(7) . . ?
Si6 N4 U1 102.9(7) . . ?
Si6 N4 Si5 126.6(8) . . ?
K5 N5 K3 78.4(4) . . ?
Si7 N5 K3 100.9(7) . . ?
Si7 N5 K5 107.2(7) . . ?
Si7 N5 Si8 135.6(9) . . ?
Si8 N5 K3 117.0(8) . . ?
Si8 N5 K5 102.7(8) . . ?
K3 N6 K1 83.6(4) . . ?
Si9 N6 K1 110.5(6) . . ?
Si9 N6 K3 111.1(7) . . ?
Si9 N6 Si10 132.1(8) . . ?
Si10 N6 K1 103.2(6) . . ?
Si10 N6 K3 105.4(5) . . ?
O2 C1 C2 104.7(19) . . ?
O2 C1 C4 108.0(17) . . ?
C3 C1 O2 108.4(18) . . ?
C3 C1 C2 110(2) . . ?
C3 C1 C4 119(2) . . ?
C4 C1 C2 107(2) . . ?
C1 C2 H2A 109.5 . . ?
C1 C2 H2B 109.5 . . ?
C1 C2 H2C 109.5 . . ?
H2A C2 H2B 109.5 . . ?
H2A C2 H2C 109.5 . . ?
H2B C2 H2C 109.5 . . ?
C1 C3 H3A 109.5 . . ?
C1 C3 H3B 109.5 . . ?
C1 C3 H3C 109.5 . . ?
H3A C3 H3B 109.5 . . ?
H3A C3 H3C 109.5 . . ?
H3B C3 H3C 109.5 . . ?
C1 C4 H4A 109.5 . . ?
C1 C4 H4B 109.5 . . ?
C1 C4 H4C 109.5 . . ?
H4A C4 H4B 109.5 . . ?
H4A C4 H4C 109.5 . . ?
H4B C4 H4C 109.5 . . ?
O3 C5 C8 106.4(17) . . ?
C6 C5 O3 109.8(16) . . ?
C6 C5 C8 107.4(18) . . ?
C7 C5 O3 106.6(16) . . ?
C7 C5 C6 114(2) . . ?
C7 C5 C8 112(2) . . ?
C5 C6 H6A 109.5 . . ?
C5 C6 H6B 109.5 . . ?
C5 C6 H6C 109.5 . . ?
H6A C6 H6B 109.5 . . ?
H6A C6 H6C 109.5 . . ?
H6B C6 H6C 109.5 . . ?
C5 C7 H7A 109.5 . . ?
C5 C7 H7B 109.5 . . ?
C5 C7 H7C 109.5 . . ?
H7A C7 H7B 109.5 . . ?
H7A C7 H7C 109.5 . . ?
H7B C7 H7C 109.5 . . ?
C5 C8 H8A 109.5 . . ?
C5 C8 H8B 109.5 . . ?
C5 C8 H8C 109.5 . . ?
H8A C8 H8B 109.5 . . ?
H8A C8 H8C 109.5 . . ?
H8B C8 H8C 109.5 . . ?
O4 C9 C10 110.4(19) . . ?
O4 C9 C11 104(2) . . ?
C10 C9 C11 109.2(19) . . ?
C12 C9 O4 108.5(19) . . ?
C12 C9 C10 112(2) . . ?
C12 C9 C11 112(2) . . ?
C9 C10 H10A 109.5 . . ?
C9 C10 H10B 109.5 . . ?
C9 C10 H10C 109.5 . . ?
H10A C10 H10B 109.5 . . ?
H10A C10 H10C 109.5 . . ?
H10B C10 H10C 109.5 . . ?
C9 C11 H11A 109.5 . . ?
C9 C11 H11B 109.5 . . ?
C9 C11 H11C 109.5 . . ?
H11A C11 H11B 109.5 . . ?
H11A C11 H11C 109.5 . . ?
H11B C11 H11C 109.5 . . ?
C9 C12 H12A 109.5 . . ?
C9 C12 H12B 109.5 . . ?
C9 C12 H12C 109.5 . . ?
H12A C12 H12B 109.5 . . ?
H12A C12 H12C 109.5 . . ?
H12B C12 H12C 109.5 . . ?
O22 C21 C23 103.6(17) . . ?
O22 C21 C24 107.4(17) . . ?
C22 C21 O22 112.1(18) . . ?
C22 C21 C23 112.5(19) . . ?
C22 C21 C24 119(2) . . ?
C24 C21 C23 100(2) . . ?
C21 C22 H22A 109.5 . . ?
C21 C22 H22B 109.5 . . ?
C21 C22 H22C 109.5 . . ?
H22A C22 H22B 109.5 . . ?
H22A C22 H22C 109.5 . . ?
H22B C22 H22C 109.5 . . ?
C21 C23 H23A 109.5 . . ?
C21 C23 H23B 109.5 . . ?
C21 C23 H23C 109.5 . . ?
H23A C23 H23B 109.5 . . ?
H23A C23 H23C 109.5 . . ?
H23B C23 H23C 109.5 . . ?
C21 C24 H24A 109.5 . . ?
C21 C24 H24B 109.5 . . ?
C21 C24 H24C 109.5 . . ?
H24A C24 H24B 109.5 . . ?
H24A C24 H24C 109.5 . . ?
H24B C24 H24C 109.5 . . ?
O23 C25 C26 109.0(17) . . ?
O23 C25 C28 104(2) . . ?
C26 C25 C28 107.5(19) . . ?
C27 C25 O23 114.9(18) . . ?
C27 C25 C26 109(2) . . ?
C27 C25 C28 112(2) . . ?
C25 C26 H26A 109.5 . . ?
C25 C26 H26B 109.5 . . ?
C25 C26 H26C 109.5 . . ?
H26A C26 H26B 109.5 . . ?
H26A C26 H26C 109.5 . . ?
H26B C26 H26C 109.5 . . ?
C25 C27 H27A 109.5 . . ?
C25 C27 H27B 109.5 . . ?
C25 C27 H27C 109.5 . . ?
H27A C27 H27B 109.5 . . ?
H27A C27 H27C 109.5 . . ?
H27B C27 H27C 109.5 . . ?
C25 C28 H28A 109.5 . . ?
C25 C28 H28B 109.5 . . ?
C25 C28 H28C 109.5 . . ?
H28A C28 H28B 109.5 . . ?
H28A C28 H28C 109.5 . . ?
H28B C28 H28C 109.5 . . ?
O24 C29 C31 102.6(17) . . ?
O24 C29 C32 106.4(18) . . ?
C30 C29 O24 113.5(19) . . ?
C30 C29 C31 111(2) . . ?
C30 C29 C32 119(2) . . ?
C31 C29 C32 103(2) . . ?
C29 C30 H30A 109.5 . . ?
C29 C30 H30B 109.5 . . ?
C29 C30 H30C 109.5 . . ?
H30A C30 H30B 109.5 . . ?
H30A C30 H30C 109.5 . . ?
H30B C30 H30C 109.5 . . ?
C29 C31 H31A 109.5 . . ?
C29 C31 H31B 109.5 . . ?
C29 C31 H31C 109.5 . . ?
H31A C31 H31B 109.5 . . ?
H31A C31 H31C 109.5 . . ?
H31B C31 H31C 109.5 . . ?
C29 C32 H32A 109.5 . . ?
C29 C32 H32B 109.5 . . ?
C29 C32 H32C 109.5 . . ?
H32A C32 H32B 109.5 . . ?
H32A C32 H32C 109.5 . . ?
H32B C32 H32C 109.5 . . ?
O42 C41 C42 108.7(16) . . ?
O42 C41 C43 112.3(17) . . ?
O42 C41 C44 108.4(18) . . ?
C43 C41 C42 108(2) . . ?
C44 C41 C42 105.2(18) . . ?
C44 C41 C43 114(2) . . ?
C41 C42 H42A 109.5 . . ?
C41 C42 H42B 109.5 . . ?
C41 C42 H42C 109.5 . . ?
H42A C42 H42B 109.5 . . ?
H42A C42 H42C 109.5 . . ?
H42B C42 H42C 109.5 . . ?
C41 C43 H43A 109.5 . . ?
C41 C43 H43B 109.5 . . ?
C41 C43 H43C 109.5 . . ?
H43A C43 H43B 109.5 . . ?
H43A C43 H43C 109.5 . . ?
H43B C43 H43C 109.5 . . ?
C41 C44 H44A 109.5 . . ?
C41 C44 H44B 109.5 . . ?
C41 C44 H44C 109.5 . . ?
H44A C44 H44B 109.5 . . ?
H44A C44 H44C 109.5 . . ?
H44B C44 H44C 109.5 . . ?
O43 C45 C47 105(2) . . ?
C46 C45 O43 106(2) . . ?
C46 C45 C47 109(2) . . ?
C46 C45 C48 111(2) . . ?
C48 C45 O43 114.0(18) . . ?
C48 C45 C47 112(3) . . ?
C45 C46 H46A 109.5 . . ?
C45 C46 H46B 109.5 . . ?
C45 C46 H46C 109.5 . . ?
H46A C46 H46B 109.5 . . ?
H46A C46 H46C 109.5 . . ?
H46B C46 H46C 109.5 . . ?
C45 C47 H47A 109.5 . . ?
C45 C47 H47B 109.5 . . ?
C45 C47 H47C 109.5 . . ?
H47A C47 H47B 109.5 . . ?
H47A C47 H47C 109.5 . . ?
H47B C47 H47C 109.5 . . ?
C45 C48 H48A 109.5 . . ?
C45 C48 H48B 109.5 . . ?
C45 C48 H48C 109.5 . . ?
H48A C48 H48B 109.5 . . ?
H48A C48 H48C 109.5 . . ?
H48B C48 H48C 109.5 . . ?
O44 C49 C50 121(3) . . ?
O44 C49 C51 97(2) . . ?
C50 C49 C51 102(3) . . ?
C52 C49 O44 112(3) . . ?
C52 C49 C50 117(3) . . ?
C52 C49 C51 102(3) . . ?
C49 C50 H50A 109.5 . . ?
C49 C50 H50B 109.5 . . ?
C49 C50 H50C 109.5 . . ?
H50A C50 H50B 109.5 . . ?
H50A C50 H50C 109.5 . . ?
H50B C50 H50C 109.5 . . ?
C49 C51 H51A 109.5 . . ?
C49 C51 H51B 109.5 . . ?
C49 C51 H51C 109.5 . . ?
H51A C51 H51B 109.5 . . ?
H51A C51 H51C 109.5 . . ?
H51B C51 H51C 109.5 . . ?
C49 C52 H52A 109.5 . . ?
C49 C52 H52B 109.5 . . ?
C49 C52 H52C 109.5 . . ?
H52A C52 H52B 109.5 . . ?
H52A C52 H52C 109.5 . . ?
H52B C52 H52C 109.5 . . ?
O62 C61 C62 111.7(17) . . ?
O62 C61 C63 112.2(18) . . ?
O62 C61 C64 111.1(19) . . ?
C62 C61 C63 105.9(15) . . ?
C64 C61 C62 110.1(15) . . ?
C64 C61 C63 105.6(14) . . ?
C61 C62 H62A 109.5 . . ?
C61 C62 H62B 109.5 . . ?
C61 C62 H62C 109.5 . . ?
H62A C62 H62B 109.5 . . ?
H62A C62 H62C 109.5 . . ?
H62B C62 H62C 109.5 . . ?
C61 C63 H63A 109.5 . . ?
C61 C63 H63B 109.5 . . ?
C61 C63 H63C 109.5 . . ?
H63A C63 H63B 109.5 . . ?
H63A C63 H63C 109.5 . . ?
H63B C63 H63C 109.5 . . ?
C61 C64 H64A 109.5 . . ?
C61 C64 H64B 109.5 . . ?
C61 C64 H64C 109.5 . . ?
H64A C64 H64B 109.5 . . ?
H64A C64 H64C 109.5 . . ?
H64B C64 H64C 109.5 . . ?
O63 C65 C66 103.8(17) . . ?
O63 C65 C67 101(2) . . ?
C67 C65 C66 120(2) . . ?
C68 C65 O63 109.7(19) . . ?
C68 C65 C66 107(3) . . ?
C68 C65 C67 115(2) . . ?
C65 C66 H66A 109.5 . . ?
C65 C66 H66B 109.5 . . ?
C65 C66 H66C 109.5 . . ?
H66A C66 H66B 109.5 . . ?
H66A C66 H66C 109.5 . . ?
H66B C66 H66C 109.5 . . ?
C65 C67 H67A 109.5 . . ?
C65 C67 H67B 109.5 . . ?
C65 C67 H67C 109.5 . . ?
H67A C67 H67B 109.5 . . ?
H67A C67 H67C 109.5 . . ?
H67B C67 H67C 109.5 . . ?
C65 C68 H68A 109.5 . . ?
C65 C68 H68B 109.5 . . ?
C65 C68 H68C 109.5 . . ?
H68A C68 H68B 109.5 . . ?
H68A C68 H68C 109.5 . . ?
H68B C68 H68C 109.5 . . ?
O64 C69 C71 103(2) . . ?
C70 C69 O64 111(2) . . ?
C70 C69 C71 105(3) . . ?
C70 C69 C72 124(3) . . ?
C72 C69 O64 114(2) . . ?
C72 C69 C71 95(2) . . ?
C69 C70 H70A 109.5 . . ?
C69 C70 H70B 109.5 . . ?
C69 C70 H70C 109.5 . . ?
H70A C70 H70B 109.5 . . ?
H70A C70 H70C 109.5 . . ?
H70B C70 H70C 109.5 . . ?
C69 C71 H71A 109.5 . . ?
C69 C71 H71B 109.5 . . ?
C69 C71 H71C 109.5 . . ?
H71A C71 H71B 109.5 . . ?
H71A C71 H71C 109.5 . . ?
H71B C71 H71C 109.5 . . ?
C69 C72 H72A 109.5 . . ?
C69 C72 H72B 109.5 . . ?
C69 C72 H72C 109.5 . . ?
H72A C72 H72B 109.5 . . ?
H72A C72 H72C 109.5 . . ?
H72B C72 H72C 109.5 . . ?
Si5 C81 H81A 109.5 . . ?
Si5 C81 H81B 109.5 . . ?
Si5 C81 H81C 109.5 . . ?
H81A C81 H81B 109.5 . . ?
H81A C81 H81C 109.5 . . ?
H81B C81 H81C 109.5 . . ?
Si5 C82 H82A 109.5 . . ?
Si5 C82 H82B 109.5 . . ?
Si5 C82 H82C 109.5 . . ?
H82A C82 H82B 109.5 . . ?
H82A C82 H82C 109.5 . . ?
H82B C82 H82C 109.5 . . ?
Si5 C83 H83A 109.5 . . ?
Si5 C83 H83B 109.5 . . ?
Si5 C83 H83C 109.5 . . ?
H83A C83 H83B 109.5 . . ?
H83A C83 H83C 109.5 . . ?
H83B C83 H83C 109.5 . . ?
U2 C84 H84A 101.1 . . ?
U2 C84 H84B 101.1 . . ?
Si6 C84 U2 143.5(8) . . ?
Si6 C84 H84A 101.1 . . ?
Si6 C84 H84B 101.1 . . ?
H84A C84 H84B 104.5 . . ?
Si6 C85 H85A 109.5 . . ?
Si6 C85 H85B 109.5 . . ?
Si6 C85 H85C 109.5 . . ?
H85A C85 H85B 109.5 . . ?
H85A C85 H85C 109.5 . . ?
H85B C85 H85C 109.5 . . ?
Si6 C86 H86A 109.5 . . ?
Si6 C86 H86B 109.5 . . ?
Si6 C86 H86C 109.5 . . ?
H86A C86 H86B 109.5 . . ?
H86A C86 H86C 109.5 . . ?
H86B C86 H86C 109.5 . . ?
Si7 C87 H87A 109.5 . . ?
Si7 C87 H87B 109.5 . . ?
Si7 C87 H87C 109.5 . . ?
H87A C87 H87B 109.5 . . ?
H87A C87 H87C 109.5 . . ?
H87B C87 H87C 109.5 . . ?
Si7 C88 H88A 109.5 . . ?
Si7 C88 H88B 109.5 . . ?
Si7 C88 H88C 109.5 . . ?
H88A C88 H88B 109.5 . . ?
H88A C88 H88C 109.5 . . ?
H88B C88 H88C 109.5 . . ?
Si7 C89 H89A 109.5 . . ?
Si7 C89 H89B 109.5 . . ?
Si7 C89 H89C 109.5 . . ?
H89A C89 H89B 109.5 . . ?
H89A C89 H89C 109.5 . . ?
H89B C89 H89C 109.5 . . ?
Si8 C90 H90A 109.5 . . ?
Si8 C90 H90B 109.5 . . ?
Si8 C90 H90C 109.5 . . ?
H90A C90 H90B 109.5 . . ?
H90A C90 H90C 109.5 . . ?
H90B C90 H90C 109.5 . . ?
Si8 C91 H91A 109.5 . . ?
Si8 C91 H91B 109.5 . . ?
Si8 C91 H91C 109.5 . . ?
H91A C91 H91B 109.5 . . ?
H91A C91 H91C 109.5 . . ?
H91B C91 H91C 109.5 . . ?
Si8 C92 H92A 109.5 . . ?
Si8 C92 H92B 109.5 . . ?
Si8 C92 H92C 109.5 . . ?
H92A C92 H92B 109.5 . . ?
H92A C92 H92C 109.5 . . ?
H92B C92 H92C 109.5 . . ?
Si9 C93 H93A 109.5 . . ?
Si9 C93 H93B 109.5 . . ?
Si9 C93 H93C 109.5 . . ?
H93A C93 H93B 109.5 . . ?
H93A C93 H93C 109.5 . . ?
H93B C93 H93C 109.5 . . ?
Si9 C94 H94A 109.5 . . ?
Si9 C94 H94B 109.5 . . ?
Si9 C94 H94C 109.5 . . ?
H94A C94 H94B 109.5 . . ?
H94A C94 H94C 109.5 . . ?
H94B C94 H94C 109.5 . . ?
Si9 C95 H95A 109.5 . . ?
Si9 C95 H95B 109.5 . . ?
Si9 C95 H95C 109.5 . . ?
H95A C95 H95B 109.5 . . ?
H95A C95 H95C 109.5 . . ?
H95B C95 H95C 109.5 . . ?
Si10 C96 H96A 109.5 . . ?
Si10 C96 H96B 109.5 . . ?
Si10 C96 H96C 109.5 . . ?
H96A C96 H96B 109.5 . . ?
H96A C96 H96C 109.5 . . ?
H96B C96 H96C 109.5 . . ?
Si10 C97 H97A 109.5 . . ?
Si10 C97 H97B 109.5 . . ?
Si10 C97 H97C 109.5 . . ?
H97A C97 H97B 109.5 . . ?
H97A C97 H97C 109.5 . . ?
H97B C97 H97C 109.5 . . ?
Si10 C98 H98A 109.5 . . ?
Si10 C98 H98B 109.5 . . ?
Si10 C98 H98C 109.5 . . ?
H98A C98 H98B 109.5 . . ?
H98A C98 H98C 109.5 . . ?
H98B C98 H98C 109.5 . . ?

loop_
_geom_bond_atom_site_label_1
_geom_bond_atom_site_label_2
_geom_bond_distance
_geom_bond_site_symmetry_2
_geom_bond_publ_flag
U1 U2 3.2974(9) . ?
U1 K2 3.552(3) . ?
U1 K4 3.932(4) . ?
U1 K6 3.693(4) . ?
U1 Si6 3.128(4) . ?
U1 O1 2.288(10) . ?
U1 O21 2.322(11) . ?
U1 N1 2.323(13) . ?
U1 N2 2.218(14) . ?
U1 N4 2.310(13) . ?
U2 K1 3.674(3) . ?
U2 K3 4.398(4) . ?
U2 K4 3.650(3) . ?
U2 K5 3.756(4) . ?
U2 K6 3.664(4) . ?
U2 O41 2.353(10) . ?
U2 O61 2.375(10) . ?
U2 N1 1.916(13) . ?
U2 N2 2.318(14) . ?
U2 N3 1.847(13) . ?
U2 C84 2.796(15) . ?
K1 K3 3.702(5) . ?
K1 K6 4.739(5) . ?
K1 Si4 3.435(5) . ?
K1 Si9 3.719(5) . ?
K1 Si10 3.588(6) . ?
K1 O61 2.914(10) . ?
K1 O64 2.800(11) . ?
K1 N3 2.834(12) . ?
K1 N6 2.809(13) . ?
K2 K4 4.317(6) . ?
K2 K6 4.125(6) . ?
K2 Si1 3.460(6) . ?
K2 Si2 3.598(6) . ?
K2 O1 2.821(12) . ?
K2 O3 2.763(11) . ?
K2 O21 3.026(10) . ?
K2 O24 2.753(13) . ?
K2 N1 2.849(14) . ?
K3 K5 3.590(6) . ?
K3 Si7 3.574(7) . ?
K3 Si9 3.672(5) . ?
K3 Si10 3.579(7) . ?
K3 N3 2.760(13) . ?
K3 N5 2.870(14) . ?
K3 N6 2.744(13) . ?
K4 K5 4.401(6) . ?
K4 Si1 3.420(8) . ?
K4 Si3 3.413(8) . ?
K4 O2 2.755(14) . ?
K4 O3 3.390(13) . ?
K4 O41 2.758(13) . ?
K4 O42 2.793(14) . ?
K4 N1 3.417(12) . ?
K4 N2 2.798(12) . ?
K5 Si3 3.283(6) . ?
K5 Si7 3.661(7) . ?
K5 Si8 3.596(7) . ?
K5 O41 2.946(12) . ?
K5 O44 2.767(13) . ?
K5 N3 2.712(12) . ?
K5 N5 2.813(16) . ?
K6 Si2 3.354(7) . ?
K6 Si4 3.201(7) . ?
K6 O21 2.798(13) . ?
K6 O22 2.769(13) . ?
K6 O61 2.983(12) . ?
K6 O62 2.719(14) . ?
K6 N1 2.819(12) . ?
Si1 O1 1.599(11) . ?
Si1 O2 1.649(14) . ?
Si1 O3 1.654(12) . ?
Si1 O4 1.569(15) . ?
Si2 O21 1.604(12) . ?
Si2 O22 1.663(14) . ?
Si2 O23 1.602(13) . ?
Si2 O24 1.666(12) . ?
Si3 O41 1.579(11) . ?
Si3 O42 1.640(13) . ?
Si3 O43 1.619(13) . ?
Si3 O44 1.630(15) . ?
Si4 O61 1.569(11) . ?
Si4 O62 1.641(12) . ?
Si4 O63 1.606(14) . ?
Si4 O64 1.614(11) . ?
Si5 N4 1.730(16) . ?
Si5 C81 1.94(2) . ?
Si5 C82 1.83(3) . ?
Si5 C83 1.92(2) . ?
Si6 N4 1.655(15) . ?
Si6 C84 1.899(18) . ?
Si6 C85 1.89(2) . ?
Si6 C86 1.91(2) . ?
Si7 N5 1.655(19) . ?
Si7 C87 1.87(2) . ?
Si7 C88 1.90(2) . ?
Si7 C89 1.81(2) . ?
Si8 N5 1.707(19) . ?
Si8 C90 1.89(2) . ?
Si8 C91 1.95(3) . ?
Si8 C92 1.84(2) . ?
Si9 N6 1.645(13) . ?
Si9 C93 1.893(15) . ?
Si9 C94 1.877(17) . ?
Si9 C95 1.875(16) . ?
Si10 N6 1.682(15) . ?
Si10 C96 1.886(15) . ?
Si10 C97 1.876(19) . ?
Si10 C98 1.890(16) . ?
O2 C1 1.47(2) . ?
O3 C5 1.477(19) . ?
O4 C9 1.46(3) . ?
O22 C21 1.432(19) . ?
O23 C25 1.51(3) . ?
O24 C29 1.48(2) . ?
O42 C41 1.43(2) . ?
O43 C45 1.47(3) . ?
O44 C49 1.44(3) . ?
O62 C61 1.37(2) . ?
O63 C65 1.47(3) . ?
O64 C69 1.46(2) . ?
N2 H2 1.0000 . ?
C1 C2 1.50(3) . ?
C1 C3 1.41(3) . ?
C1 C4 1.49(3) . ?
C2 H2A 0.9800 . ?
C2 H2B 0.9800 . ?
C2 H2C 0.9800 . ?
C3 H3A 0.9800 . ?
C3 H3B 0.9800 . ?
C3 H3C 0.9800 . ?
C4 H4A 0.9800 . ?
C4 H4B 0.9800 . ?
C4 H4C 0.9800 . ?
C5 C6 1.43(3) . ?
C5 C7 1.41(3) . ?
C5 C8 1.59(3) . ?
C6 H6A 0.9800 . ?
C6 H6B 0.9800 . ?
C6 H6C 0.9800 . ?
C7 H7A 0.9800 . ?
C7 H7B 0.9800 . ?
C7 H7C 0.9800 . ?
C8 H8A 0.9800 . ?
C8 H8B 0.9800 . ?
C8 H8C 0.9800 . ?
C9 C10 1.50(3) . ?
C9 C11 1.55(3) . ?
C9 C12 1.46(3) . ?
C10 H10A 0.9800 . ?
C10 H10B 0.9800 . ?
C10 H10C 0.9800 . ?
C11 H11A 0.9800 . ?
C11 H11B 0.9800 . ?
C11 H11C 0.9800 . ?
C12 H12A 0.9800 . ?
C12 H12B 0.9800 . ?
C12 H12C 0.9800 . ?
C21 C22 1.37(3) . ?
C21 C23 1.61(3) . ?
C21 C24 1.47(3) . ?
C22 H22A 0.9800 . ?
C22 H22B 0.9800 . ?
C22 H22C 0.9800 . ?
C23 H23A 0.9800 . ?
C23 H23B 0.9800 . ?
C23 H23C 0.9800 . ?
C24 H24A 0.9800 . ?
C24 H24B 0.9800 . ?
C24 H24C 0.9800 . ?
C25 C26 1.53(3) . ?
C25 C27 1.48(3) . ?
C25 C28 1.54(3) . ?
C26 H26A 0.9800 . ?
C26 H26B 0.9800 . ?
C26 H26C 0.9800 . ?
C27 H27A 0.9800 . ?
C27 H27B 0.9800 . ?
C27 H27C 0.9800 . ?
C28 H28A 0.9800 . ?
C28 H28B 0.9800 . ?
C28 H28C 0.9800 . ?
C29 C30 1.45(3) . ?
C29 C31 1.55(3) . ?
C29 C32 1.58(3) . ?
C30 H30A 0.9800 . ?
C30 H30B 0.9800 . ?
C30 H30C 0.9800 . ?
C31 H31A 0.9800 . ?
C31 H31B 0.9800 . ?
C31 H31C 0.9800 . ?
C32 H32A 0.9800 . ?
C32 H32B 0.9800 . ?
C32 H32C 0.9800 . ?
C41 C42 1.58(3) . ?
C41 C43 1.52(3) . ?
C41 C44 1.49(3) . ?
C42 H42A 0.9800 . ?
C42 H42B 0.9800 . ?
C42 H42C 0.9800 . ?
C43 H43A 0.9800 . ?
C43 H43B 0.9800 . ?
C43 H43C 0.9800 . ?
C44 H44A 0.9800 . ?
C44 H44B 0.9800 . ?
C44 H44C 0.9800 . ?
C45 C46 1.44(3) . ?
C45 C47 1.50(3) . ?
C45 C48 1.45(3) . ?
C46 H46A 0.9800 . ?
C46 H46B 0.9800 . ?
C46 H46C 0.9800 . ?
C47 H47A 0.9800 . ?
C47 H47B 0.9800 . ?
C47 H47C 0.9800 . ?
C48 H48A 0.9800 . ?
C48 H48B 0.9800 . ?
C48 H48C 0.9800 . ?
C49 C50 1.47(4) . ?
C49 C51 1.60(4) . ?
C49 C52 1.41(4) . ?
C50 H50A 0.9800 . ?
C50 H50B 0.9800 . ?
C50 H50C 0.9800 . ?
C51 H51A 0.9800 . ?
C51 H51B 0.9800 . ?
C51 H51C 0.9800 . ?
C52 H52A 0.9800 . ?
C52 H52B 0.9800 . ?
C52 H52C 0.9800 . ?
C61 C62 1.500(18) . ?
C61 C63 1.551(18) . ?
C61 C64 1.484(17) . ?
C62 H62A 0.9800 . ?
C62 H62B 0.9800 . ?
C62 H62C 0.9800 . ?
C63 H63A 0.9800 . ?
C63 H63B 0.9800 . ?
C63 H63C 0.9800 . ?
C64 H64A 0.9800 . ?
C64 H64B 0.9800 . ?
C64 H64C 0.9800 . ?
C65 C66 1.64(4) . ?
C65 C67 1.62(4) . ?
C65 C68 1.47(3) . ?
C66 H66A 0.9800 . ?
C66 H66B 0.9800 . ?
C66 H66C 0.9800 . ?
C67 H67A 0.9800 . ?
C67 H67B 0.9800 . ?
C67 H67C 0.9800 . ?
C68 H68A 0.9800 . ?
C68 H68B 0.9800 . ?
C68 H68C 0.9800 . ?
C69 C70 1.39(3) . ?
C69 C71 1.61(4) . ?
C69 C72 1.44(3) . ?
C70 H70A 0.9800 . ?
C70 H70B 0.9800 . ?
C70 H70C 0.9800 . ?
C71 H71A 0.9800 . ?
C71 H71B 0.9800 . ?
C71 H71C 0.9800 . ?
C72 H72A 0.9800 . ?
C72 H72B 0.9800 . ?
C72 H72C 0.9800 . ?
C81 H81A 0.9800 . ?
C81 H81B 0.9800 . ?
C81 H81C 0.9800 . ?
C82 H82A 0.9800 . ?
C82 H82B 0.9800 . ?
C82 H82C 0.9800 . ?
C83 H83A 0.9800 . ?
C83 H83B 0.9800 . ?
C83 H83C 0.9800 . ?
C84 H84A 0.9900 . ?
C84 H84B 0.9900 . ?
C85 H85A 0.9800 . ?
C85 H85B 0.9800 . ?
C85 H85C 0.9800 . ?
C86 H86A 0.9800 . ?
C86 H86B 0.9800 . ?
C86 H86C 0.9800 . ?
C87 H87A 0.9800 . ?
C87 H87B 0.9800 . ?
C87 H87C 0.9800 . ?
C88 H88A 0.9800 . ?
C88 H88B 0.9800 . ?
C88 H88C 0.9800 . ?
C89 H89A 0.9800 . ?
C89 H89B 0.9800 . ?
C89 H89C 0.9800 . ?
C90 H90A 0.9800 . ?
C90 H90B 0.9800 . ?
C90 H90C 0.9800 . ?
C91 H91A 0.9800 . ?
C91 H91B 0.9800 . ?
C91 H91C 0.9800 . ?
C92 H92A 0.9800 . ?
C92 H92B 0.9800 . ?
C92 H92C 0.9800 . ?
C93 H93A 0.9800 . ?
C93 H93B 0.9800 . ?
C93 H93C 0.9800 . ?
C94 H94A 0.9800 . ?
C94 H94B 0.9800 . ?
C94 H94C 0.9800 . ?
C95 H95A 0.9800 . ?
C95 H95B 0.9800 . ?
C95 H95C 0.9800 . ?
C96 H96A 0.9800 . ?
C96 H96B 0.9800 . ?
C96 H96C 0.9800 . ?
C97 H97A 0.9800 . ?
C97 H97B 0.9800 . ?
C97 H97C 0.9800 . ?
C98 H98A 0.9800 . ?
C98 H98B 0.9800 . ?
C98 H98C 0.9800 . ?

loop_
_geom_torsion_atom_site_label_1
_geom_torsion_atom_site_label_2
_geom_torsion_atom_site_label_3
_geom_torsion_atom_site_label_4
_geom_torsion
_geom_torsion_site_symmetry_1
_geom_torsion_site_symmetry_2
_geom_torsion_site_symmetry_3
_geom_torsion_site_symmetry_4
_geom_torsion_publ_flag
U1 U2 N3 K1 92.7(5) . . . . ?
U1 U2 N3 K3 -0.9(11) . . . . ?
U1 U2 N3 K5 -105.1(5) . . . . ?
U1 Si6 N4 Si5 -163.9(16) . . . . ?
U1 Si6 C84 U2 48.2(12) . . . . ?
K1 U2 N3 K3 -93.6(10) . . . . ?
K1 U2 N3 K5 162.3(8) . . . . ?
K1 Si4 O61 U2 -103(3) . . . . ?
K1 Si4 O61 K6 -106.5(4) . . . . ?
K1 Si4 O62 K6 25.8(10) . . . . ?
K1 Si4 O62 C61 159.1(14) . . . . ?
K1 Si4 O63 C65 -30(2) . . . . ?
K1 Si4 O64 C69 -152(3) . . . . ?
K1 Si9 N6 K3 91.0(7) . . . . ?
K1 Si9 N6 Si10 -131.8(14) . . . . ?
K1 Si10 N6 K3 -86.9(5) . . . . ?
K1 Si10 N6 Si9 134.2(13) . . . . ?
K1 O64 C69 C70 -19(3) . . . . ?
K1 O64 C69 C71 93(2) . . . . ?
K1 O64 C69 C72 -165(2) . . . . ?
K2 Si1 O1 U1 107(2) . . . . ?
K2 Si1 O2 K4 -9.3(7) . . . . ?
K2 Si1 O2 C1 -158.8(13) . . . . ?
K2 Si1 O3 K4 -86.1(4) . . . . ?
K2 Si1 O3 C5 174(2) . . . . ?
K2 Si1 O4 C9 23(2) . . . . ?
K2 Si2 O21 K6 -90.8(4) . . . . ?
K2 Si2 O22 K6 51.2(5) . . . . ?
K2 Si2 O22 C21 174.7(18) . . . . ?
K2 Si2 O23 C25 -39(2) . . . . ?
K2 Si2 O24 C29 159(2) . . . . ?
K2 O3 C5 C6 -108.9(18) . . . . ?
K2 O3 C5 C7 15(3) . . . . ?
K2 O3 C5 C8 135.2(14) . . . . ?
K2 O24 C29 C30 80(2) . . . . ?
K2 O24 C29 C31 -40(2) . . . . ?
K2 O24 C29 C32 -147.9(16) . . . . ?
K3 U2 N3 K1 93.6(10) . . . . ?
K3 U2 N3 K5 -104.1(11) . . . . ?
K3 Si7 N5 K5 81.1(5) . . . . ?
K3 Si7 N5 Si8 -148.9(16) . . . . ?
K3 Si9 N6 K1 -91.0(7) . . . . ?
K3 Si9 N6 Si10 137.2(13) . . . . ?
K3 Si10 N6 K1 86.9(5) . . . . ?
K3 Si10 N6 Si9 -138.9(13) . . . . ?
K4 U2 N3 K1 171.8(2) . . . . ?
K4 U2 N3 K3 78.2(9) . . . . ?
K4 U2 N3 K5 -26.0(6) . . . . ?
K4 Si1 O1 U1 22.9(18) . . . . ?
K4 Si1 O1 K2 -84.2(4) . . . . ?
K4 Si1 O2 C1 -149.4(16) . . . . ?
K4 Si1 O3 K2 86.1(4) . . . . ?
K4 Si1 O3 C5 -100.2(18) . . . . ?
K4 Si1 O4 C9 -172.1(14) . . . . ?
K4 Si3 O41 U2 -176(4) . . . . ?
K4 Si3 O41 K5 -100.7(4) . . . . ?
K4 Si3 O42 C41 -178.4(19) . . . . ?
K4 Si3 O43 C45 -23(2) . . . . ?
K4 Si3 O44 K5 26.7(8) . . . . ?
K4 Si3 O44 C49 159.1(19) . . . . ?
K4 O2 C1 C2 30(2) . . . . ?
K4 O2 C1 C3 -87(2) . . . . ?
K4 O2 C1 C4 143.5(16) . . . . ?
K4 O3 C5 C6 -8(2) . . . . ?
K4 O3 C5 C7 115.8(18) . . . . ?
K4 O3 C5 C8 -124.1(14) . . . . ?
K4 O42 C41 C42 106.0(19) . . . . ?
K4 O42 C41 C43 -134.6(17) . . . . ?
K4 O42 C41 C44 -8(2) . . . . ?
K5 U2 N3 K1 -162.3(8) . . . . ?
K5 U2 N3 K3 104.1(11) . . . . ?
K5 Si3 O41 U2 -75(4) . . . . ?
K5 Si3 O41 K4 100.7(4) . . . . ?
K5 Si3 O42 K4 -81.3(3) . . . . ?
K5 Si3 O42 C41 100.3(16) . . . . ?
K5 Si3 O43 C45 126.2(19) . . . . ?
K5 Si3 O44 C49 132(2) . . . . ?
K5 Si7 N5 K3 -81.1(5) . . . . ?
K5 Si7 N5 Si8 130.1(16) . . . . ?
K5 Si8 N5 K3 83.2(8) . . . . ?
K5 Si8 N5 Si7 -131.5(15) . . . . ?
K5 O44 C49 C50 176(3) . . . . ?
K5 O44 C49 C51 -75(2) . . . . ?
K5 O44 C49 C52 31(4) . . . . ?
K6 U2 N3 K1 8.8(7) . . . . ?
K6 U2 N3 K3 -84.8(10) . . . . ?
K6 U2 N3 K5 171.02(19) . . . . ?
K6 Si2 O21 K2 90.8(4) . . . . ?
K6 Si2 O22 C21 124(2) . . . . ?
K6 Si2 O23 C25 108.4(14) . . . . ?
K6 Si2 O24 K2 -43.9(6) . . . . ?
K6 Si2 O24 C29 114.8(17) . . . . ?
K6 Si4 O61 U2 3(3) . . . . ?
K6 Si4 O61 K1 106.5(4) . . . . ?
K6 Si4 O62 C61 133.3(18) . . . . ?
K6 Si4 O63 C65 138(2) . . . . ?
K6 Si4 O64 K1 -95.2(4) . . . . ?
K6 Si4 O64 C69 113(2) . . . . ?
K6 O22 C21 C22 -56(2) . . . . ?
K6 O22 C21 C23 65.6(17) . . . . ?
K6 O22 C21 C24 171.4(17) . . . . ?
K6 O62 C61 C62 73.5(17) . . . . ?
K6 O62 C61 C63 -167.7(12) . . . . ?
K6 O62 C61 C64 -49.8(18) . . . . ?
Si1 O2 C1 C2 173.6(13) . . . . ?
Si1 O2 C1 C3 57(3) . . . . ?
Si1 O2 C1 C4 -73(2) . . . . ?
Si1 O3 C5 C6 79(2) . . . . ?
Si1 O3 C5 C7 -157.2(17) . . . . ?
Si1 O3 C5 C8 -37(3) . . . . ?
Si1 O4 C9 C10 -30(3) . . . . ?
Si1 O4 C9 C11 -147.6(16) . . . . ?
Si1 O4 C9 C12 93(2) . . . . ?
Si2 O22 C21 C22 -175.6(16) . . . . ?
Si2 O22 C21 C23 -54(2) . . . . ?
Si2 O22 C21 C24 52(3) . . . . ?
Si2 O23 C25 C26 -86.0(18) . . . . ?
Si2 O23 C25 C27 37(3) . . . . ?
Si2 O23 C25 C28 159.5(13) . . . . ?
Si2 O24 C29 C30 -76(3) . . . . ?
Si2 O24 C29 C31 163.5(16) . . . . ?
Si2 O24 C29 C32 56(3) . . . . ?
Si3 O42 C41 C42 -76(2) . . . . ?
Si3 O42 C41 C43 43(3) . . . . ?
Si3 O42 C41 C44 170.0(15) . . . . ?
Si3 O43 C45 C46 -130(2) . . . . ?
Si3 O43 C45 C47 115(2) . . . . ?
Si3 O43 C45 C48 -8(3) . . . . ?
Si3 O44 C49 C50 52(4) . . . . ?
Si3 O44 C49 C51 161.0(18) . . . . ?
Si3 O44 C49 C52 -93(3) . . . . ?
Si4 O62 C61 C62 -49(2) . . . . ?
Si4 O62 C61 C63 70(2) . . . . ?
Si4 O62 C61 C64 -172.3(15) . . . . ?
Si4 O63 C65 C66 -91(2) . . . . ?
Si4 O63 C65 C67 144.9(18) . . . . ?
Si4 O63 C65 C68 23(4) . . . . ?
Si4 O64 C69 C70 128(2) . . . . ?
Si4 O64 C69 C71 -119(2) . . . . ?
Si4 O64 C69 C72 -18(4) . . . . ?
O1 Si1 O2 K4 51.4(7) . . . . ?
O1 Si1 O2 C1 -98.1(16) . . . . ?
O1 Si1 O3 K2 13.9(7) . . . . ?
O1 Si1 O3 K4 -72.2(6) . . . . ?
O1 Si1 O3 C5 -172.4(17) . . . . ?
O1 Si1 O4 C9 -40(2) . . . . ?
O2 Si1 O1 U1 -17(2) . . . . ?
O2 Si1 O1 K2 -123.9(7) . . . . ?
O2 Si1 O3 K2 131.4(6) . . . . ?
O2 Si1 O3 K4 45.3(5) . . . . ?
O2 Si1 O3 C5 -54.9(19) . . . . ?
O2 Si1 O4 C9 -167.6(18) . . . . ?
O3 Si1 O1 U1 93.6(19) . . . . ?
O3 Si1 O1 K2 -13.6(7) . . . . ?
O3 Si1 O2 K4 -59.6(6) . . . . ?
O3 Si1 O2 C1 150.9(15) . . . . ?
O3 Si1 O4 C9 81(2) . . . . ?
O4 Si1 O1 U1 -141.0(18) . . . . ?
O4 Si1 O1 K2 111.9(7) . . . . ?
O4 Si1 O2 K4 -177.9(6) . . . . ?
O4 Si1 O2 C1 32.6(16) . . . . ?
O4 Si1 O3 K2 -115.0(7) . . . . ?
O4 Si1 O3 K4 158.9(7) . . . . ?
O4 Si1 O3 C5 59(2) . . . . ?
O21 Si2 O22 K6 -9.4(7) . . . . ?
O21 Si2 O22 C21 114.2(19) . . . . ?
O21 Si2 O23 C25 36.7(16) . . . . ?
O21 Si2 O24 K2 14.1(8) . . . . ?
O21 Si2 O24 C29 172.9(17) . . . . ?
O22 Si2 O21 K2 100.1(6) . . . . ?
O22 Si2 O21 K6 9.3(7) . . . . ?
O22 Si2 O23 C25 159.5(14) . . . . ?
O22 Si2 O24 K2 -101.9(6) . . . . ?
O22 Si2 O24 C29 56.8(19) . . . . ?
O23 Si2 O21 K2 -141.8(6) . . . . ?
O23 Si2 O21 K6 127.4(6) . . . . ?
O23 Si2 O22 K6 -138.9(6) . . . . ?
O23 Si2 O22 C21 -15(2) . . . . ?
O23 Si2 O24 K2 147.1(7) . . . . ?
O23 Si2 O24 C29 -54(2) . . . . ?
O24 Si2 O21 K2 -12.4(7) . . . . ?
O24 Si2 O21 K6 -103.2(6) . . . . ?
O24 Si2 O22 K6 100.7(6) . . . . ?
O24 Si2 O22 C21 -135.7(19) . . . . ?
O24 Si2 O23 C25 -86.9(16) . . . . ?
O41 U2 N3 K1 -142.3(5) . . . . ?
O41 U2 N3 K3 124.1(9) . . . . ?
O41 U2 N3 K5 19.9(6) . . . . ?
O41 Si3 O42 K4 -18.8(6) . . . . ?
O41 Si3 O42 C41 162.8(16) . . . . ?
O41 Si3 O43 C45 37(2) . . . . ?
O41 Si3 O44 K5 -32.7(8) . . . . ?
O41 Si3 O44 C49 100(2) . . . . ?
O42 Si3 O41 U2 -156(3) . . . . ?
O42 Si3 O41 K4 19.3(7) . . . . ?
O42 Si3 O41 K5 -81.4(6) . . . . ?
O42 Si3 O43 C45 -83(2) . . . . ?
O42 Si3 O44 K5 79.2(6) . . . . ?
O42 Si3 O44 C49 -148(2) . . . . ?
O43 Si3 O41 U2 79(4) . . . . ?
O43 Si3 O41 K4 -105.8(8) . . . . ?
O43 Si3 O41 K5 153.5(7) . . . . ?
O43 Si3 O42 K4 110.1(7) . . . . ?
O43 Si3 O42 C41 -68.3(18) . . . . ?
O43 Si3 O44 K5 -162.9(6) . . . . ?
O43 Si3 O44 C49 -30(2) . . . . ?
O44 Si3 O41 U2 -44(4) . . . . ?
O44 Si3 O41 K4 131.1(7) . . . . ?
O44 Si3 O41 K5 30.4(8) . . . . ?
O44 Si3 O42 K4 -137.1(6) . . . . ?
O44 Si3 O42 C41 44.5(18) . . . . ?
O44 Si3 O43 C45 164.4(19) . . . . ?
O61 U2 N3 K1 -34.1(5) . . . . ?
O61 U2 N3 K3 -127.7(9) . . . . ?
O61 U2 N3 K5 128.2(5) . . . . ?
O61 Si4 O62 K6 -40.7(7) . . . . ?
O61 Si4 O62 C61 92.7(17) . . . . ?
O61 Si4 O63 C65 32(2) . . . . ?
O61 Si4 O64 K1 -29.8(7) . . . . ?
O61 Si4 O64 C69 178(2) . . . . ?
O62 Si4 O61 U2 40(3) . . . . ?
O62 Si4 O61 K1 143.2(6) . . . . ?
O62 Si4 O61 K6 36.7(6) . . . . ?
O62 Si4 O63 C65 160(2) . . . . ?
O62 Si4 O64 K1 -149.8(6) . . . . ?
O62 Si4 O64 C69 58(2) . . . . ?
O63 Si4 O61 U2 163(3) . . . . ?
O63 Si4 O61 K1 -93.6(6) . . . . ?
O63 Si4 O61 K6 159.9(6) . . . . ?
O63 Si4 O62 K6 -171.6(6) . . . . ?
O63 Si4 O62 C61 -38.3(18) . . . . ?
O63 Si4 O64 K1 98.3(7) . . . . ?
O63 Si4 O64 C69 -54(2) . . . . ?
O64 Si4 O61 U2 -75(3) . . . . ?
O64 Si4 O61 K1 28.3(7) . . . . ?
O64 Si4 O61 K6 -78.2(6) . . . . ?
O64 Si4 O62 K6 73.0(6) . . . . ?
O64 Si4 O62 C61 -153.7(16) . . . . ?
O64 Si4 O63 C65 -87(2) . . . . ?
N1 U2 N3 K1 86(3) . . . . ?
N1 U2 N3 K3 -7(4) . . . . ?
N1 U2 N3 K5 -111(3) . . . . ?
N2 U2 N3 K1 123.2(5) . . . . ?
N2 U2 N3 K3 29.5(10) . . . . ?
N2 U2 N3 K5 -74.6(6) . . . . ?
N4 Si6 C84 U2 44.2(17) . . . . ?
C81 Si5 N4 U1 32.9(15) . . . . ?
C81 Si5 N4 Si6 -167.2(13) . . . . ?
C82 Si5 N4 U1 -89.8(15) . . . . ?
C82 Si5 N4 Si6 70.2(17) . . . . ?
C83 Si5 N4 U1 150.6(11) . . . . ?
C83 Si5 N4 Si6 -49.5(16) . . . . ?
C84 U2 N3 K1 51.5(5) . . . . ?
C84 U2 N3 K3 -42.1(10) . . . . ?
C84 U2 N3 K5 -146.3(6) . . . . ?
C84 Si6 N4 U1 4.9(9) . . . . ?
C84 Si6 N4 Si5 -159.1(11) . . . . ?
C85 Si6 N4 U1 127.3(9) . . . . ?
C85 Si6 N4 Si5 -36.6(15) . . . . ?
C85 Si6 C84 U2 -79.4(16) . . . . ?
C86 Si6 N4 U1 -116.0(9) . . . . ?
C86 Si6 N4 Si5 80.0(14) . . . . ?
C86 Si6 C84 U2 164.0(14) . . . . ?
C87 Si7 N5 K3 137.6(11) . . . . ?
C87 Si7 N5 K5 -141.3(11) . . . . ?
C87 Si7 N5 Si8 -11.2(19) . . . . ?
C88 Si7 N5 K3 11.9(10) . . . . ?
C88 Si7 N5 K5 93.0(9) . . . . ?
C88 Si7 N5 Si8 -136.9(13) . . . . ?
C89 Si7 N5 K3 -106.1(10) . . . . ?
C89 Si7 N5 K5 -25.1(12) . . . . ?
C89 Si7 N5 Si8 105.0(16) . . . . ?
C90 Si8 N5 K3 -157.2(10) . . . . ?
C90 Si8 N5 K5 119.5(10) . . . . ?
C90 Si8 N5 Si7 -12.0(18) . . . . ?
C91 Si8 N5 K3 84.1(13) . . . . ?
C91 Si8 N5 K5 0.8(13) . . . . ?
C91 Si8 N5 Si7 -130.6(16) . . . . ?
C92 Si8 N5 K3 -35.6(14) . . . . ?
C92 Si8 N5 K5 -118.9(12) . . . . ?
C92 Si8 N5 Si7 109.7(16) . . . . ?
C93 Si9 N6 K1 128.7(7) . . . . ?
C93 Si9 N6 K3 -140.3(7) . . . . ?
C93 Si9 N6 Si10 -3.1(14) . . . . ?
C94 Si9 N6 K1 -111.0(8) . . . . ?
C94 Si9 N6 K3 -20.0(9) . . . . ?
C94 Si9 N6 Si10 117.2(11) . . . . ?
C95 Si9 N6 K1 7.9(9) . . . . ?
C95 Si9 N6 K3 98.9(8) . . . . ?
C95 Si9 N6 Si10 -123.9(11) . . . . ?
C96 Si10 N6 K1 53.2(8) . . . . ?
C96 Si10 N6 K3 -33.8(8) . . . . ?
C96 Si10 N6 Si9 -172.7(10) . . . . ?
C97 Si10 N6 K1 -64.4(9) . . . . ?
C97 Si10 N6 K3 -151.3(7) . . . . ?
C97 Si10 N6 Si9 69.8(13) . . . . ?
C98 Si10 N6 K1 175.3(7) . . . . ?
C98 Si10 N6 K3 88.4(8) . . . . ?
C98 Si10 N6 Si9 -50.5(13) . . . . ?

loop_
_exptl_oxdiff_crystal_face_indexfrac_h
_exptl_oxdiff_crystal_face_indexfrac_k
_exptl_oxdiff_crystal_face_indexfrac_l
_exptl_oxdiff_crystal_face_x
_exptl_oxdiff_crystal_face_y
_exptl_oxdiff_crystal_face_z
-0.0000 -0.0001 -1.0000 0.0395 -0.0422 -0.0002
0.0000 0.0001 1.0000 -0.0395 0.0422 0.0002
1.0001 -2.0001 0.0001 0.0061 0.0276 0.1430
-1.0001 2.0001 -0.0001 -0.0061 -0.0276 -0.1430
1.0000 2.0004 1.9999 0.0141 0.1940 -0.0241
-1.0000 -2.0004 -1.9999 -0.0141 -0.1940 0.0241
1.0000 1.9999 -2.0001 0.1720 0.0253 -0.0249
-1.0000 -1.9999 2.0001 -0.1720 -0.0253 0.0249
2.0001 -1.0003 -2.0000 0.1564 0.0323 0.1600

loop_
_smtbx_masks_void_nr
_smtbx_masks_void_average_x
_smtbx_masks_void_average_y
_smtbx_masks_void_average_z
_smtbx_masks_void_volume
_smtbx_masks_void_count_electrons
_smtbx_masks_void_content
1 -0.951 0.000 0.500 1073.4 165.8 '3.4 hexane'
2 -0.605 0.500 0.000 1073.4 165.8 '3.4 hexane'
3 0.240 0.813 0.947 10.3 0.0 ?
4 0.260 0.313 0.553 10.3 0.0 ?
5 0.740 0.687 0.447 10.3 0.0 ?
6 0.760 0.187 0.053 10.3 0.0 ?
